data_4313312
loop_
_publ_author_name
'Hugh D. Selby'
'Bryan K. Roland'
'Michael D. Carducci'
'Zhiping Zheng'

_publ_contact_author_address
;

      University of Arizona

      Department of Chemistry

      1306 E. University

      Tucson, AZ 85721-0041

      USA

;
_publ_contact_author_email zhiping@u.arizona.edu
_publ_contact_author_fax 520-621-8407
_publ_contact_author_name 'Dr. Zhiping Zheng'
_publ_contact_author_phone 520-626-6495
_publ_section_title
;
 Hydrogen-Bonded Extended Arrays of the [Re~6~(\m~3~-Se)~8~]^2+^
 Core-Containing Clusters
;
_journal_name_full 'Inorganic Chemistry'
_journal_page_first 1656
_journal_page_last 1662
_journal_paper_doi 10.1021/ic0261326
_journal_volume 42
_journal_year 2003
_chemical_formula_moiety
;

(C36 H72 N4 O2 P4 Re6 Se8), 2(F6 Sb), 0.5(C H2 Cl2), 2(C4 H10 O)

;
_chemical_formula_sum 'C44.5 H93 Cl F12 N4 O4 P4 Re6 Sb2 Se8'
_chemical_formula_weight 3127.94
_chemical_name_systematic
;

  ?

;
_space_group_IT_number 2
_symmetry_cell_setting triclinic
_symmetry_space_group_name_Hall '-P 1'
_symmetry_space_group_name_H-M 'P -1'
_atom_sites_solution_hydrogens geom
_atom_sites_solution_primary direct
_atom_sites_solution_secondary difmap
_audit_creation_method SHELXL-97
_cell_angle_alpha 75.958(2)
_cell_angle_beta 69.934(2)
_cell_angle_gamma 60.681(2)
_cell_formula_units_Z 2
_cell_length_a 15.515(2)
_cell_length_b 15.736(2)
_cell_length_c 19.451(3)
_cell_measurement_reflns_used 6029
_cell_measurement_temperature 173(2)
_cell_measurement_theta_max 25.00
_cell_measurement_theta_min 2.25
_cell_volume 3873.0(9)
_computing_cell_refinement 'Bruker SMART and SAINT'
_computing_data_collection 'Bruker SMART'
_computing_data_reduction 'Bruker SHELXTL'
_computing_molecular_graphics 'Bruker SHELXTL'
_computing_publication_material 'Bruker SHELXTL'
_computing_structure_refinement 'Bruker SHELXTL'
_computing_structure_solution 'Bruker SHELXTL'
_diffrn_ambient_temperature 173(2)
_diffrn_measured_fraction_theta_full 0.976
_diffrn_measured_fraction_theta_max 0.976
_diffrn_measurement_device_type 'Bruker SMART1000 CCD Area Detector'
_diffrn_measurement_method '\w scans'
_diffrn_measurement_specimen_support 'glass fiber'
_diffrn_radiation_monochromator graphite
_diffrn_radiation_source 'fine-focus sealed tube'
_diffrn_radiation_type MoK\a
_diffrn_radiation_wavelength 0.71073
_diffrn_reflns_av_R_equivalents 0.0418
_diffrn_reflns_av_sigmaI/netI 0.1029
_diffrn_reflns_limit_h_max 16
_diffrn_reflns_limit_h_min -18
_diffrn_reflns_limit_k_max 17
_diffrn_reflns_limit_k_min -18
_diffrn_reflns_limit_l_max 11
_diffrn_reflns_limit_l_min -23
_diffrn_reflns_number 19554
_diffrn_reflns_theta_full 25.03
_diffrn_reflns_theta_max 25.03
_diffrn_reflns_theta_min 1.12
_diffrn_standards_decay_% 0.11
_diffrn_standards_interval_time 1080
_diffrn_standards_number 145
_exptl_absorpt_coefficient_mu 13.964
_exptl_absorpt_correction_T_max 0.4013
_exptl_absorpt_correction_T_min 0.1666
_exptl_absorpt_correction_type multi-scan
_exptl_absorpt_process_details 'SADABS V2.03 (Sheldrick)'
_exptl_crystal_colour red
_exptl_crystal_density_diffrn 2.682
_exptl_crystal_density_method 'not measured'
_exptl_crystal_description plate
_exptl_crystal_F_000 2858
_exptl_crystal_size_max 0.20
_exptl_crystal_size_mid 0.15
_exptl_crystal_size_min 0.08
_refine_diff_density_max 2.989
_refine_diff_density_min -2.133
_refine_diff_density_rms 0.301
_refine_ls_extinction_method none
_refine_ls_goodness_of_fit_ref 0.829
_refine_ls_hydrogen_treatment mixed
_refine_ls_matrix_type full
_refine_ls_number_parameters 709
_refine_ls_number_reflns 13372
_refine_ls_number_restraints 692
_refine_ls_restrained_S_all 0.852
_refine_ls_R_factor_all 0.0981
_refine_ls_R_factor_gt 0.0528
_refine_ls_shift/su_max 0.002
_refine_ls_shift/su_mean 0.000
_refine_ls_structure_factor_coef Fsqd
_refine_ls_weighting_details 'calc w=1/[\s^2^(Fo^2^)+(0.0622P)^2^+0.0000P] where P=(Fo^2^+2Fc^2^)/3'
_refine_ls_weighting_scheme calc
_refine_ls_wR_factor_gt 0.1265
_refine_ls_wR_factor_ref 0.1380
_reflns_number_gt 6663
_reflns_number_total 13372
_reflns_threshold_expression I>2sigma(I)
_cod_data_source_file ic0261326si20021206_010210.cif
_cod_data_source_block 3
_cod_depositor_comments
;
The following automatic conversions were performed:

'_symmetry_cell_setting' value 'Triclinic' changed to 'triclinic'
according to the built-in table from CIF Core dictionary named
'cif_core.dic' version 2.4.1 from 2010-06-29.

Automatic conversion script
Id: cif_fix_values 1646 2011-03-28 12:23:43Z adriana 

The following automatic conversions were performed:
'_symmetry_space_group_number' data item was removed -- it should
have been renamed to '_space_group_IT_number' as specified in the
replacement file
'/home/antanas/src/cod-tools/trunk/data/replacement-values/replacement_tags.lst',
but the replacement data item was already present in the data block
and had the same value as the '_symmetry_space_group_number' data
item.

Automatic conversion script
Id: cif_correct_tags 4998 2017-03-02 13:24:31Z antanas 
;
_cod_original_cell_volume 3873.3(9)
_cod_original_sg_symbol_Hall '-P 1 '
_cod_original_formula_sum 'C44.50 H93 Cl F12 N4 O4 P4 Re6 Sb2 Se8'
_cod_database_code 4313312

loop_
_symmetry_equiv_pos_as_xyz
'x, y, z'
'-x, -y, -z'

loop_
_atom_site_label
_atom_site_type_symbol
_atom_site_fract_x
_atom_site_fract_y
_atom_site_fract_z
_atom_site_U_iso_or_equiv
_atom_site_adp_type
_atom_site_occupancy
_atom_site_symmetry_multiplicity
_atom_site_calc_flag
_atom_site_refinement_flags
_atom_site_disorder_assembly
_atom_site_disorder_group
Re1 Re 0.26422(4) 0.08874(4) 0.31530(3) 0.02144(16) Uani 1 1 d U . .
Re4 Re 0.19859(5) 0.34554(4) 0.23417(3) 0.02359(17) Uani 1 1 d U . .
Re2 Re 0.36743(4) 0.17940(4) 0.22286(3) 0.02272(17) Uani 1 1 d U . .
Re3 Re 0.20674(5) 0.19063(4) 0.19657(3) 0.02158(16) Uani 1 1 d U . .
Re6 Re 0.09395(4) 0.25408(4) 0.32696(3) 0.02245(16) Uani 1 1 d U . .
Re5 Re 0.25580(5) 0.24212(5) 0.35348(4) 0.02450(17) Uani 1 1 d U . .
Se7 Se 0.36989(11) 0.03343(11) 0.18903(9) 0.0262(4) Uani 1 1 d U . .
Se8 Se 0.41676(11) 0.08349(11) 0.33814(9) 0.0276(4) Uani 1 1 d U . .
Se9 Se 0.10950(11) 0.10358(11) 0.28918(9) 0.0259(4) Uani 1 1 d U . .
Se10 Se 0.04626(11) 0.35069(11) 0.21102(9) 0.0273(4) Uani 1 1 d U . .
Se11 Se 0.30737(12) 0.27880(11) 0.11159(9) 0.0275(4) Uani 1 1 d U . .
Se12 Se 0.35435(12) 0.32773(12) 0.26084(10) 0.0317(4) Uani 1 1 d U . .
Se13 Se 0.09333(12) 0.39960(11) 0.36053(9) 0.0304(4) Uani 1 1 d U . .
Se14 Se 0.15442(12) 0.15448(11) 0.43792(9) 0.0271(4) Uani 1 1 d U . .
N1 N 0.3073(6) -0.0620(5) 0.3645(5) 0.024(2) Uani 1 1 d GU A .
C11 C 0.3270(7) -0.0875(6) 0.4331(5) 0.028(3) Uani 1 1 d GU . .
H11A H 0.3137 -0.0383 0.4607 0.033 Uiso 1 1 calc R . .
C12 C 0.3662(8) -0.1851(6) 0.4611(4) 0.034(4) Uani 1 1 d GU A .
H12A H 0.3797 -0.2025 0.5080 0.041 Uiso 1 1 calc R . .
C13 C 0.3857(8) -0.2572(5) 0.4207(5) 0.035(4) Uani 1 1 d GU . .
C14 C 0.3659(8) -0.2317(6) 0.3522(5) 0.033(4) Uani 1 1 d GU A .
H14A H 0.3792 -0.2810 0.3245 0.040 Uiso 1 1 calc R . .
C15 C 0.3267(7) -0.1341(6) 0.3241(4) 0.033(4) Uani 1 1 d GU . .
H15A H 0.3132 -0.1167 0.2773 0.039 Uiso 1 1 calc R A .
C161 C 0.4352(14) -0.3629(12) 0.4551(10) 0.043(4) Uani 0.50 1 d PU A 1
O111 O 0.4128(10) -0.3785(8) 0.5208(8) 0.052(4) Uani 0.50 1 d PU A 1
N121 N 0.4957(10) -0.4329(9) 0.4090(8) 0.062(4) Uani 0.50 1 d PU A 1
H12B H 0.5217 -0.4948 0.4263 0.075 Uiso 0.50 1 calc PR A 1
H12C H 0.5096 -0.4170 0.3612 0.075 Uiso 0.50 1 calc PR A 1
C162 C 0.4352(14) -0.3629(12) 0.4551(10) 0.043(4) Uani 0.50 1 d PU A 2
N112 N 0.4128(10) -0.3785(8) 0.5208(8) 0.052(4) Uani 0.50 1 d PU A 2
H11B H 0.4365 -0.4390 0.5413 0.062 Uiso 0.50 1 calc PR A 2
H11C H 0.3726 -0.3294 0.5485 0.062 Uiso 0.50 1 calc PR A 2
O122 O 0.4957(10) -0.4329(9) 0.4090(8) 0.062(4) Uani 0.50 1 d PU A 2
N2 N 0.5292(5) 0.1363(6) 0.1617(5) 0.030(3) Uani 1 1 d GU B .
C21 C 0.5999(7) 0.0408(6) 0.1759(5) 0.039(4) Uani 1 1 d GU . .
H21A H 0.5773 -0.0041 0.2091 0.047 Uiso 1 1 calc R . .
C22 C 0.7037(6) 0.0108(6) 0.1417(5) 0.035(3) Uani 1 1 d GU B .
H22A H 0.7520 -0.0545 0.1514 0.042 Uiso 1 1 calc R . .
C23 C 0.7368(5) 0.0764(7) 0.0931(5) 0.038(4) Uani 1 1 d GU . .
C24 C 0.6660(7) 0.1719(7) 0.0789(5) 0.049(5) Uani 1 1 d GU B .
H24A H 0.6887 0.2167 0.0457 0.059 Uiso 1 1 calc R . .
C25 C 0.5623(6) 0.2019(5) 0.1132(5) 0.039(4) Uani 1 1 d GU . .
H25A H 0.5139 0.2672 0.1034 0.047 Uiso 1 1 calc R B .
C261 C 0.8529(8) 0.0463(12) 0.0522(9) 0.047(4) Uani 0.25 1 d PGDU B 3
N211 N 0.8734(14) 0.0698(17) -0.0105(9) 0.043(6) Uani 0.25 1 d PGDU B 3
H21B H 0.9375 0.0437 -0.0369 0.051 Uiso 0.25 1 calc PR B 3
H21C H 0.8248 0.1136 -0.0314 0.051 Uiso 0.25 1 calc PR B 3
O221 O 0.9146(16) -0.015(2) 0.0884(11) 0.067(9) Uani 0.25 1 d PGDU B 3
C262 C 0.8529(8) 0.0463(12) 0.0522(9) 0.047(4) Uani 0.25 1 d PDU B 4
N222 N 0.9146(16) -0.015(2) 0.0884(11) 0.067(9) Uani 0.25 1 d PDU B 4
H22B H 0.9804 -0.0447 0.0664 0.080 Uiso 0.25 1 calc PR B 4
H22C H 0.8921 -0.0283 0.1359 0.080 Uiso 0.25 1 calc PR B 4
O212 O 0.8734(14) 0.0698(17) -0.0105(9) 0.043(6) Uani 0.25 1 d PDU B 4
C263 C 0.8529(8) 0.0463(12) 0.0522(9) 0.047(4) Uani 0.25 1 d PDU B 1
N213 N 0.9041(16) -0.0402(12) 0.045(2) 0.085(14) Uani 0.25 1 d PDU B 1
H21D H 0.9696 -0.0628 0.0212 0.102 Uiso 0.25 1 calc PR B 1
H21E H 0.8760 -0.0805 0.0629 0.102 Uiso 0.25 1 calc PR B 1
O223 O 0.883(2) 0.1086(14) 0.030(3) 0.13(2) Uani 0.25 1 d PDU B 1
C264 C 0.8529(8) 0.0463(12) 0.0522(9) 0.047(4) Uani 0.25 1 d PDU B 2
N224 N 0.883(2) 0.1086(14) 0.030(3) 0.13(2) Uani 0.25 1 d PDU B 2
H22D H 0.9473 0.0924 0.0057 0.157 Uiso 0.25 1 calc PR B 2
H22E H 0.8399 0.1701 0.0378 0.157 Uiso 0.25 1 calc PR B 2
O214 O 0.9041(16) -0.0402(12) 0.045(2) 0.085(14) Uani 0.25 1 d PDU B 2
P3 P 0.1687(3) 0.1594(3) 0.0939(2) 0.0312(10) Uani 1 1 d DU . .
C31 C 0.2757(10) 0.0572(11) 0.0414(9) 0.061(5) Uani 1 1 d DU . .
H31A H 0.2992 -0.0011 0.0764 0.073 Uiso 1 1 calc R . .
H31B H 0.2494 0.0418 0.0087 0.073 Uiso 1 1 calc R . .
C34 C 0.3665(12) 0.0742(17) -0.0045(11) 0.100(9) Uani 1 1 d DU . .
H34A H 0.4181 0.0164 -0.0307 0.151 Uiso 1 1 calc R . .
H34B H 0.3959 0.0861 0.0273 0.151 Uiso 1 1 calc R . .
H34C H 0.3449 0.1312 -0.0401 0.151 Uiso 1 1 calc R . .
C32 C 0.0629(11) 0.1255(13) 0.1197(9) 0.061(5) Uani 1 1 d DU . .
H32A H 0.0609 0.1060 0.0758 0.073 Uiso 1 1 calc R . .
H32B H 0.0769 0.0679 0.1565 0.073 Uiso 1 1 calc R . .
C35 C -0.0386(11) 0.2048(16) 0.1503(11) 0.079(7) Uani 1 1 d DU . .
H35A H -0.0907 0.1811 0.1647 0.119 Uiso 1 1 calc R . .
H35B H -0.0552 0.2605 0.1130 0.119 Uiso 1 1 calc R . .
H35C H -0.0371 0.2253 0.1934 0.119 Uiso 1 1 calc R . .
C33 C 0.1383(12) 0.2624(9) 0.0251(8) 0.039(4) Uani 1 1 d DU . .
H33A H 0.0820 0.3207 0.0500 0.047 Uiso 1 1 calc R . .
H33B H 0.1990 0.2753 0.0031 0.047 Uiso 1 1 calc R . .
C36 C 0.1069(16) 0.2511(13) -0.0368(9) 0.065(6) Uani 1 1 d DU . .
H36A H 0.0920 0.3107 -0.0707 0.097 Uiso 1 1 calc R . .
H36B H 0.0455 0.2403 -0.0163 0.097 Uiso 1 1 calc R . .
H36C H 0.1628 0.1951 -0.0633 0.097 Uiso 1 1 calc R . .
P4 P 0.1499(3) 0.5179(3) 0.1837(2) 0.0331(10) Uani 1 1 d DU . .
C41 C 0.0147(10) 0.6012(10) 0.2205(10) 0.053(5) Uani 1 1 d DU . .
H41A H -0.0270 0.5846 0.2022 0.063 Uiso 1 1 calc R . .
H41B H -0.0025 0.5872 0.2746 0.063 Uiso 1 1 calc R . .
C44 C -0.0190(13) 0.7101(10) 0.2034(10) 0.050(5) Uani 1 1 d DU . .
H44A H -0.0931 0.7454 0.2246 0.075 Uiso 1 1 calc R . .
H44B H -0.0028 0.7260 0.1501 0.075 Uiso 1 1 calc R . .
H44C H 0.0170 0.7294 0.2246 0.075 Uiso 1 1 calc R . .
C42 C 0.1710(14) 0.5393(13) 0.0824(7) 0.056(5) Uani 1 1 d DU . .
H42A H 0.1537 0.6092 0.0670 0.068 Uiso 1 1 calc R . .
H42B H 0.2444 0.5003 0.0586 0.068 Uiso 1 1 calc R . .
C45 C 0.1063(18) 0.5116(17) 0.0564(13) 0.109(10) Uani 1 1 d DU . .
H45A H 0.1203 0.5234 0.0028 0.163 Uiso 1 1 calc R . .
H45B H 0.0334 0.5514 0.0787 0.163 Uiso 1 1 calc R . .
H45C H 0.1237 0.4422 0.0711 0.163 Uiso 1 1 calc R . .
C43 C 0.2209(12) 0.5723(12) 0.1999(8) 0.040(4) Uani 1 1 d DU . .
H43A H 0.2949 0.5313 0.1791 0.048 Uiso 1 1 calc R . .
H43B H 0.2028 0.6374 0.1717 0.048 Uiso 1 1 calc R . .
C46 C 0.2051(14) 0.5853(14) 0.2791(9) 0.058(6) Uani 1 1 d DU . .
H46A H 0.2455 0.6170 0.2801 0.087 Uiso 1 1 calc R . .
H46B H 0.2274 0.5211 0.3074 0.087 Uiso 1 1 calc R . .
H46C H 0.1323 0.6261 0.3008 0.087 Uiso 1 1 calc R . .
P5 P 0.2927(4) 0.2662(4) 0.4597(3) 0.0437(12) Uani 1 1 d DU . .
C51 C 0.1882(12) 0.3617(13) 0.5198(10) 0.083(7) Uani 1 1 d DU . .
H51A H 0.2154 0.3677 0.5566 0.100 Uiso 1 1 calc R . .
H51B H 0.1654 0.4252 0.4896 0.100 Uiso 1 1 calc R . .
C54 C 0.0967(12) 0.3416(14) 0.5595(10) 0.072(7) Uani 1 1 d DU . .
H54A H 0.0402 0.3996 0.5834 0.108 Uiso 1 1 calc R . .
H54B H 0.1153 0.2860 0.5966 0.108 Uiso 1 1 calc R . .
H54C H 0.0751 0.3262 0.5241 0.108 Uiso 1 1 calc R . .
C52 C 0.3298(18) 0.1566(12) 0.5249(11) 0.098(7) Uani 1 1 d DU . .
H52A H 0.2720 0.1391 0.5440 0.117 Uiso 1 1 calc R . .
H52B H 0.3885 0.1022 0.4970 0.117 Uiso 1 1 calc R . .
C55 C 0.358(3) 0.161(3) 0.5889(13) 0.20(2) Uani 1 1 d DU . .
H55A H 0.3760 0.0979 0.6187 0.305 Uiso 1 1 calc R . .
H55B H 0.3001 0.2126 0.6187 0.305 Uiso 1 1 calc R . .
H55C H 0.4172 0.1755 0.5715 0.305 Uiso 1 1 calc R . .
C53 C 0.4007(15) 0.2959(19) 0.4354(12) 0.136(10) Uani 1 1 d DU . .
H53A H 0.4326 0.2711 0.4769 0.163 Uiso 1 1 calc R . .
H53B H 0.4527 0.2608 0.3924 0.163 Uiso 1 1 calc R . .
C56 C 0.374(4) 0.401(3) 0.418(4) 0.45(4) Uani 1 1 d DU . .
H56A H 0.4362 0.4100 0.4034 0.671 Uiso 1 1 calc R . .
H56B H 0.3264 0.4363 0.4612 0.671 Uiso 1 1 calc R . .
H56C H 0.3413 0.4271 0.3773 0.671 Uiso 1 1 calc R . .
P6 P -0.0870(3) 0.3064(3) 0.3985(2) 0.0323(10) Uani 1 1 d DU . .
C61 C -0.1119(11) 0.3459(13) 0.4898(7) 0.046(5) Uani 1 1 d DU . .
H61A H -0.0621 0.2926 0.5157 0.055 Uiso 1 1 calc R . .
H61B H -0.0987 0.4036 0.4810 0.055 Uiso 1 1 calc R . .
C64 C -0.2182(11) 0.3714(14) 0.5395(9) 0.056(6) Uani 1 1 d DU . .
H64A H -0.2232 0.3893 0.5861 0.084 Uiso 1 1 calc R . .
H64B H -0.2324 0.3148 0.5490 0.084 Uiso 1 1 calc R . .
H64C H -0.2682 0.4267 0.5159 0.084 Uiso 1 1 calc R . .
C62 C -0.1322(12) 0.2127(10) 0.4211(9) 0.043(4) Uani 1 1 d DU . .
H62A H -0.2074 0.2443 0.4425 0.052 Uiso 1 1 calc R . .
H62B H -0.1191 0.1873 0.3748 0.052 Uiso 1 1 calc R . .
C65 C -0.0854(14) 0.1275(12) 0.4734(11) 0.064(6) Uani 1 1 d DU . .
H65A H -0.1145 0.0818 0.4815 0.096 Uiso 1 1 calc R . .
H65B H -0.0999 0.1509 0.5203 0.096 Uiso 1 1 calc R . .
H65C H -0.0110 0.0940 0.4525 0.096 Uiso 1 1 calc R . .
C63 C -0.1819(12) 0.4136(11) 0.3589(9) 0.058(5) Uani 1 1 d DU . .
H63A H -0.2415 0.4476 0.3993 0.069 Uiso 1 1 calc R . .
H63B H -0.1518 0.4591 0.3324 0.069 Uiso 1 1 calc R . .
C66 C -0.2193(16) 0.3912(18) 0.3065(12) 0.104(9) Uani 1 1 d DU . .
H66A H -0.2716 0.4520 0.2890 0.156 Uiso 1 1 calc R . .
H66B H -0.2491 0.3459 0.3320 0.156 Uiso 1 1 calc R . .
H66C H -0.1617 0.3612 0.2646 0.156 Uiso 1 1 calc R . .
Sb1 Sb -0.5000 -0.5000 1.0000 0.0487(5) Uani 1 2 d SDU . .
F11 F -0.6179(8) -0.3873(7) 1.0224(8) 0.093(4) Uani 1 1 d DU C .
F12 F -0.550(2) -0.5634(18) 1.0869(13) 0.081(8) Uani 0.50 1 d PDU C 1
F13 F -0.4245(17) -0.480(2) 1.0476(15) 0.088(8) Uani 0.50 1 d PDU C 1
F14 F -0.506(2) -0.532(3) 1.0980(10) 0.124(12) Uani 0.50 1 d PDU C 2
F15 F -0.564(2) -0.5794(18) 1.017(2) 0.112(10) Uani 0.50 1 d PDU C 2
Sb21 Sb 0.3279(3) -0.7080(3) 0.7627(2) 0.0687(11) Uani 0.50 1 d PDU D 1
F211 F 0.402(3) -0.634(3) 0.7340(19) 0.110(10) Uani 0.50 1 d PDU D 1
F213 F 0.263(2) -0.789(2) 0.7750(15) 0.086(8) Uani 0.50 1 d PDU D 1
F216 F 0.4505(16) -0.8203(16) 0.730(2) 0.122(11) Uani 0.50 1 d PDU D 1
F214 F 0.349(3) -0.746(3) 0.8563(11) 0.122(11) Uani 0.50 1 d PDU D 1
F215 F 0.202(2) -0.602(3) 0.799(3) 0.158(13) Uani 0.50 1 d PDU D 1
F212 F 0.288(5) -0.662(2) 0.6729(19) 0.160(15) Uani 0.50 1 d PDU D 1
Sb22 Sb 0.3328(3) -0.7435(4) 0.7300(3) 0.0858(13) Uani 0.50 1 d PDU E 2
F221 F 0.388(4) -0.661(3) 0.731(3) 0.160(15) Uani 0.50 1 d PDU E 2
F223 F 0.264(4) -0.812(4) 0.730(4) 0.27(2) Uani 0.50 1 d PDU E 2
F226 F 0.444(3) -0.830(4) 0.667(3) 0.28(2) Uani 0.50 1 d PDU E 2
F224 F 0.362(4) -0.808(3) 0.8203(19) 0.208(18) Uani 0.50 1 d PDU E 2
F225 F 0.224(3) -0.645(4) 0.789(4) 0.26(2) Uani 0.50 1 d PDU E 2
F222 F 0.321(6) -0.660(6) 0.641(3) 0.31(3) Uani 0.50 1 d PDU E 2

loop_
_atom_site_aniso_label
_atom_site_aniso_U_11
_atom_site_aniso_U_22
_atom_site_aniso_U_33
_atom_site_aniso_U_23
_atom_site_aniso_U_13
_atom_site_aniso_U_12
Re1 0.0221(4) 0.0224(3) 0.0166(4) -0.0032(3) -0.0065(3) -0.0060(3)
Re4 0.0245(4) 0.0222(4) 0.0202(4) -0.0035(3) -0.0062(3) -0.0066(3)
Re2 0.0207(4) 0.0253(4) 0.0191(4) -0.0043(3) -0.0054(3) -0.0069(3)
Re3 0.0214(3) 0.0232(4) 0.0165(4) -0.0034(3) -0.0067(3) -0.0055(3)
Re6 0.0216(4) 0.0234(4) 0.0178(4) -0.0040(3) -0.0050(3) -0.0059(3)
Re5 0.0252(4) 0.0269(4) 0.0200(4) -0.0061(3) -0.0074(3) -0.0079(3)
Se7 0.0254(9) 0.0262(8) 0.0219(9) -0.0064(7) -0.0072(7) -0.0051(7)
Se8 0.0245(9) 0.0316(9) 0.0244(10) -0.0038(8) -0.0097(7) -0.0081(8)
Se9 0.0247(9) 0.0270(9) 0.0262(10) -0.0045(7) -0.0077(7) -0.0100(7)
Se10 0.0247(9) 0.0254(9) 0.0267(10) -0.0031(7) -0.0100(7) -0.0049(7)
Se11 0.0262(9) 0.0301(9) 0.0203(9) -0.0022(7) -0.0051(7) -0.0089(8)
Se12 0.0315(9) 0.0345(10) 0.0337(11) -0.0063(8) -0.0102(8) -0.0159(8)
Se13 0.0323(9) 0.0276(9) 0.0252(10) -0.0084(8) -0.0054(8) -0.0077(8)
Se14 0.0287(9) 0.0303(9) 0.0160(9) -0.0049(7) -0.0044(7) -0.0081(8)
N1 0.018(6) 0.025(4) 0.024(6) -0.001(4) -0.005(5) -0.008(4)
C11 0.026(9) 0.033(6) 0.022(8) -0.003(6) -0.005(7) -0.012(7)
C12 0.064(12) 0.037(6) 0.014(8) 0.008(6) -0.007(8) -0.038(9)
C13 0.050(11) 0.026(6) 0.026(8) -0.001(5) -0.011(8) -0.016(7)
C14 0.045(10) 0.029(6) 0.017(8) 0.000(6) 0.004(7) -0.019(8)
C15 0.039(10) 0.025(6) 0.030(9) -0.003(6) -0.012(8) -0.010(8)
C161 0.052(12) 0.033(6) 0.034(7) -0.004(6) -0.015(8) -0.009(8)
O111 0.060(9) 0.020(7) 0.034(6) 0.002(5) -0.016(7) 0.013(6)
N121 0.066(10) 0.036(7) 0.042(8) -0.006(7) -0.006(7) 0.005(7)
C162 0.052(12) 0.033(6) 0.034(7) -0.004(6) -0.015(8) -0.009(8)
N112 0.060(9) 0.020(7) 0.034(6) 0.002(5) -0.016(7) 0.013(6)
O122 0.066(10) 0.036(7) 0.042(8) -0.006(7) -0.006(7) 0.005(7)
N2 0.023(4) 0.037(6) 0.029(6) -0.005(5) -0.013(4) -0.007(4)
C21 0.025(6) 0.024(7) 0.050(12) -0.014(7) -0.010(7) 0.008(6)
C22 0.034(7) 0.038(8) 0.034(10) -0.018(7) -0.012(7) -0.009(6)
C23 0.037(6) 0.050(8) 0.031(10) -0.028(7) 0.001(6) -0.018(6)
C24 0.030(6) 0.066(9) 0.046(13) 0.007(9) -0.011(8) -0.021(6)
C25 0.031(7) 0.043(9) 0.036(11) -0.005(7) -0.004(7) -0.015(7)
C261 0.031(6) 0.066(10) 0.057(10) -0.036(9) -0.009(6) -0.020(6)
N211 0.015(11) 0.073(17) 0.045(9) -0.054(11) 0.002(8) -0.008(11)
O221 0.039(11) 0.08(2) 0.059(18) -0.032(15) -0.006(13) -0.009(14)
C262 0.031(6) 0.066(10) 0.057(10) -0.036(9) -0.009(6) -0.020(6)
N222 0.039(11) 0.08(2) 0.059(18) -0.032(15) -0.006(13) -0.009(14)
O212 0.015(11) 0.073(17) 0.045(9) -0.054(11) 0.002(8) -0.008(11)
C263 0.031(6) 0.066(10) 0.057(10) -0.036(9) -0.009(6) -0.020(6)
N213 0.035(12) 0.076(14) 0.16(4) -0.08(3) 0.02(2) -0.033(12)
O223 0.031(17) 0.059(17) 0.24(5) -0.05(3) 0.05(3) -0.013(15)
C264 0.031(6) 0.066(10) 0.057(10) -0.036(9) -0.009(6) -0.020(6)
N224 0.031(17) 0.059(17) 0.24(5) -0.05(3) 0.05(3) -0.013(15)
O214 0.035(12) 0.076(14) 0.16(4) -0.08(3) 0.02(2) -0.033(12)
P3 0.030(2) 0.037(3) 0.025(2) -0.007(2) -0.0137(19) -0.007(2)
C31 0.048(9) 0.051(10) 0.072(15) -0.044(10) -0.046(8) 0.024(8)
C34 0.029(10) 0.15(2) 0.09(2) -0.085(18) -0.013(9) 0.010(12)
C32 0.074(10) 0.109(16) 0.027(11) 0.002(10) -0.019(9) -0.062(11)
C35 0.049(8) 0.18(2) 0.044(14) -0.027(15) -0.009(10) -0.068(12)
C33 0.051(11) 0.034(8) 0.033(10) 0.000(6) -0.025(9) -0.012(8)
C36 0.130(19) 0.042(11) 0.030(12) 0.010(8) -0.049(12) -0.032(13)
P4 0.041(3) 0.027(2) 0.029(3) 0.0000(19) -0.011(2) -0.013(2)
C41 0.037(7) 0.029(7) 0.074(14) -0.024(10) -0.008(8) 0.004(7)
C44 0.054(11) 0.032(7) 0.054(14) -0.010(9) -0.020(10) -0.006(7)
C42 0.086(15) 0.040(10) 0.028(7) 0.005(7) -0.011(8) -0.024(11)
C45 0.14(2) 0.10(2) 0.086(19) -0.040(17) -0.063(18) -0.012(17)
C43 0.049(10) 0.044(9) 0.026(9) 0.004(9) -0.002(8) -0.029(9)
C46 0.075(14) 0.075(14) 0.041(11) -0.010(11) -0.022(11) -0.040(12)
P5 0.048(3) 0.062(3) 0.028(3) -0.019(2) -0.011(2) -0.022(3)
C51 0.071(12) 0.101(14) 0.058(16) -0.057(13) -0.023(10) 0.002(11)
C54 0.050(10) 0.084(15) 0.045(14) -0.055(13) -0.017(8) 0.021(11)
C52 0.12(2) 0.095(12) 0.076(17) 0.006(10) -0.078(16) -0.023(13)
C55 0.23(4) 0.42(6) 0.036(19) 0.06(2) -0.07(2) -0.22(4)
C53 0.127(17) 0.31(3) 0.062(18) -0.069(19) 0.012(14) -0.17(2)
C56 0.65(4) 0.46(2) 0.55(11) 0.18(7) -0.26(8) -0.515
P6 0.027(2) 0.034(2) 0.027(3) -0.006(2) -0.0011(19) -0.009(2)
C61 0.046(10) 0.081(14) 0.026(8) -0.024(8) 0.006(6) -0.042(11)
C64 0.043(10) 0.087(15) 0.041(12) -0.040(12) 0.010(8) -0.028(11)
C62 0.040(10) 0.045(9) 0.052(13) -0.023(7) 0.003(8) -0.026(9)
C65 0.066(14) 0.064(12) 0.084(18) 0.005(10) -0.018(11) -0.051(12)
C63 0.026(8) 0.064(10) 0.039(11) 0.009(9) -0.003(8) 0.002(8)
C66 0.066(16) 0.13(2) 0.08(2) -0.019(16) -0.036(13) -0.002(15)
Sb1 0.0539(12) 0.0451(11) 0.0358(12) 0.0005(9) 0.0003(9) -0.0234(10)
F11 0.078(8) 0.048(6) 0.097(11) 0.004(6) -0.001(7) -0.006(6)
F12 0.09(2) 0.054(12) 0.069(17) 0.013(12) 0.005(15) -0.037(13)
F13 0.078(14) 0.12(2) 0.08(2) -0.042(18) 0.005(13) -0.058(14)
F14 0.07(2) 0.20(3) 0.033(10) -0.002(17) -0.014(13) -0.014(19)
F15 0.11(2) 0.071(13) 0.16(3) 0.03(2) -0.05(2) -0.058(15)
Sb21 0.064(2) 0.069(3) 0.062(3) 0.001(2) -0.014(2) -0.025(2)
F211 0.13(2) 0.13(2) 0.08(2) -0.018(18) 0.029(18) -0.091(19)
F213 0.075(15) 0.13(2) 0.061(18) 0.017(15) -0.001(14) -0.072(16)
F216 0.046(11) 0.081(13) 0.16(3) -0.008(17) 0.040(16) -0.015(9)
F214 0.12(2) 0.21(3) 0.065(13) 0.037(15) -0.035(14) -0.11(2)
F215 0.072(16) 0.10(2) 0.23(3) -0.03(2) 0.00(2) 0.000(11)
F212 0.34(4) 0.063(17) 0.14(2) 0.080(16) -0.17(3) -0.11(2)
Sb22 0.073(3) 0.094(4) 0.074(3) 0.006(2) -0.018(2) -0.033(3)
F221 0.17(3) 0.15(3) 0.18(4) 0.10(2) -0.06(3) -0.14(3)
F223 0.18(3) 0.39(5) 0.37(6) -0.04(4) -0.05(4) -0.22(4)
F226 0.13(3) 0.30(4) 0.31(4) -0.16(3) 0.12(3) -0.07(3)
F224 0.31(5) 0.16(3) 0.18(3) 0.15(3) -0.14(3) -0.16(3)
F225 0.04(2) 0.22(4) 0.35(5) -0.10(3) 0.05(3) 0.043(19)
F222 0.33(6) 0.42(5) 0.19(3) 0.20(3) -0.19(4) -0.20(4)

loop_
_atom_type_symbol
_atom_type_description
_atom_type_scat_dispersion_real
_atom_type_scat_dispersion_imag
_atom_type_scat_source
C C 0.0033 0.0016 'International Tables Vol C Tables 4.2.6.8 and 6.1.1.4'
H H 0.0000 0.0000 'International Tables Vol C Tables 4.2.6.8 and 6.1.1.4'
N N 0.0061 0.0033 'International Tables Vol C Tables 4.2.6.8 and 6.1.1.4'
O O 0.0106 0.0060 'International Tables Vol C Tables 4.2.6.8 and 6.1.1.4'
F F 0.0171 0.0103 'International Tables Vol C Tables 4.2.6.8 and 6.1.1.4'
P P 0.1023 0.0942 'International Tables Vol C Tables 4.2.6.8 and 6.1.1.4'
Se Se -0.0929 2.2259 'International Tables Vol C Tables 4.2.6.8 and 6.1.1.4'
Sb Sb -0.5866 1.5461 'International Tables Vol C Tables 4.2.6.8 and 6.1.1.4'
Re Re -1.0185 7.2310 'International Tables Vol C Tables 4.2.6.8 and 6.1.1.4'
Cl Cl 0.1484 0.1585 'International Tables Vol C Tables 4.2.6.8 and 6.1.1.4'

loop_
_geom_angle_atom_site_label_1
_geom_angle_atom_site_label_2
_geom_angle_atom_site_label_3
_geom_angle
_geom_angle_site_symmetry_1
_geom_angle_site_symmetry_3
_geom_angle_publ_flag
N1 Re1 Se9 93.5(2) . . ?
N1 Re1 Se8 89.7(2) . . ?
Se9 Re1 Se8 176.79(6) . . ?
N1 Re1 Se14 91.4(2) . . ?
Se9 Re1 Se14 89.56(5) . . ?
Se8 Re1 Se14 90.45(5) . . ?
N1 Re1 Se7 92.0(2) . . ?
Se9 Re1 Se7 89.77(5) . . ?
Se8 Re1 Se7 90.03(5) . . ?
Se14 Re1 Se7 176.53(6) . . ?
N1 Re1 Re2 133.7(2) . . ?
Se9 Re1 Re2 118.81(5) . . ?
Se8 Re1 Re2 58.52(4) . . ?
Se14 Re1 Re2 118.88(4) . . ?
Se7 Re1 Re2 58.66(4) . . ?
N1 Re1 Re5 132.9(2) . . ?
Se9 Re1 Re5 119.01(4) . . ?
Se8 Re1 Re5 58.45(4) . . ?
Se14 Re1 Re5 58.51(4) . . ?
Se7 Re1 Re5 119.05(4) . . ?
Re2 Re1 Re5 60.40(2) . . ?
N1 Re1 Re3 136.5(2) . . ?
Se9 Re1 Re3 58.69(4) . . ?
Se8 Re1 Re3 118.63(5) . . ?
Se14 Re1 Re3 118.41(5) . . ?
Se7 Re1 Re3 58.47(4) . . ?
Re2 Re1 Re3 60.12(3) . . ?
Re5 Re1 Re3 90.60(3) . . ?
N1 Re1 Re6 136.0(2) . . ?
Se9 Re1 Re6 58.68(4) . . ?
Se8 Re1 Re6 118.77(4) . . ?
Se14 Re1 Re6 58.25(4) . . ?
Se7 Re1 Re6 118.63(5) . . ?
Re2 Re1 Re6 90.28(3) . . ?
Re5 Re1 Re6 60.34(2) . . ?
Re3 Re1 Re6 60.16(2) . . ?
P4 Re4 Se12 92.96(11) . . ?
P4 Re4 Se10 91.17(11) . . ?
Se12 Re4 Se10 175.88(6) . . ?
P4 Re4 Se13 90.26(11) . . ?
Se12 Re4 Se13 89.93(6) . . ?
Se10 Re4 Se13 90.12(5) . . ?
P4 Re4 Se11 93.89(11) . . ?
Se12 Re4 Se11 89.86(6) . . ?
Se10 Re4 Se11 89.80(5) . . ?
Se13 Re4 Se11 175.86(6) . . ?
P4 Re4 Re2 137.01(11) . . ?
Se12 Re4 Re2 58.39(4) . . ?
Se10 Re4 Re2 118.14(4) . . ?
Se13 Re4 Re2 118.25(5) . . ?
Se11 Re4 Re2 58.33(4) . . ?
P4 Re4 Re6 133.16(11) . . ?
Se12 Re4 Re6 118.43(5) . . ?
Se10 Re4 Re6 58.32(4) . . ?
Se13 Re4 Re6 58.53(4) . . ?
Se11 Re4 Re6 118.13(4) . . ?
Re2 Re4 Re6 89.82(3) . . ?
P4 Re4 Re5 134.38(10) . . ?
Se12 Re4 Re5 58.44(4) . . ?
Se10 Re4 Re5 118.31(5) . . ?
Se13 Re4 Re5 58.27(4) . . ?
Se11 Re4 Re5 118.30(5) . . ?
Re2 Re4 Re5 59.99(2) . . ?
Re6 Re4 Re5 60.01(3) . . ?
P4 Re4 Re3 135.69(10) . . ?
Se12 Re4 Re3 118.13(4) . . ?
Se10 Re4 Re3 58.39(4) . . ?
Se13 Re4 Re3 118.39(4) . . ?
Se11 Re4 Re3 58.26(4) . . ?
Re2 Re4 Re3 59.76(2) . . ?
Re6 Re4 Re3 59.89(2) . . ?
Re5 Re4 Re3 89.87(3) . . ?
N2 Re2 Se8 91.5(2) . . ?
N2 Re2 Se12 91.2(2) . . ?
Se8 Re2 Se12 89.63(6) . . ?
N2 Re2 Se11 91.8(2) . . ?
Se8 Re2 Se11 176.69(6) . . ?
Se12 Re2 Se11 90.09(6) . . ?
N2 Re2 Se7 92.2(2) . . ?
Se8 Re2 Se7 90.19(5) . . ?
Se12 Re2 Se7 176.67(6) . . ?
Se11 Re2 Se7 89.90(5) . . ?
N2 Re2 Re1 135.3(2) . . ?
Se8 Re2 Re1 58.67(4) . . ?
Se12 Re2 Re1 118.48(5) . . ?
Se11 Re2 Re1 118.74(4) . . ?
Se7 Re2 Re1 58.76(4) . . ?
N2 Re2 Re3 135.3(2) . . ?
Se8 Re2 Re3 118.84(4) . . ?
Se12 Re2 Re3 118.82(4) . . ?
Se11 Re2 Re3 58.57(4) . . ?
Se7 Re2 Re3 58.52(4) . . ?
Re1 Re2 Re3 60.18(2) . . ?
N2 Re2 Re4 134.5(2) . . ?
Se8 Re2 Re4 118.57(4) . . ?
Se12 Re2 Re4 58.45(4) . . ?
Se11 Re2 Re4 58.64(4) . . ?
Se7 Re2 Re4 118.89(4) . . ?
Re1 Re2 Re4 90.27(3) . . ?
Re3 Re2 Re4 60.38(2) . . ?
N2 Re2 Re5 134.4(2) . . ?
Se8 Re2 Re5 58.33(4) . . ?
Se12 Re2 Re5 58.55(4) . . ?
Se11 Re2 Re5 118.87(4) . . ?
Se7 Re2 Re5 118.70(5) . . ?
Re1 Re2 Re5 59.94(2) . . ?
Re3 Re2 Re5 90.37(3) . . ?
Re4 Re2 Re5 60.24(2) . . ?
P3 Re3 Se11 92.67(11) . . ?
P3 Re3 Se7 93.38(10) . . ?
Se11 Re3 Se7 89.82(5) . . ?
P3 Re3 Se10 90.58(10) . . ?
Se11 Re3 Se10 89.78(6) . . ?
Se7 Re3 Se10 176.03(6) . . ?
P3 Re3 Se9 91.43(11) . . ?
Se11 Re3 Se9 175.89(6) . . ?
Se7 Re3 Se9 89.61(6) . . ?
Se10 Re3 Se9 90.50(5) . . ?
P3 Re3 Re2 136.70(10) . . ?
Se11 Re3 Re2 58.41(4) . . ?
Se7 Re3 Re2 58.55(4) . . ?
Se10 Re3 Re2 118.06(4) . . ?
Se9 Re3 Re2 118.00(5) . . ?
P3 Re3 Re1 135.85(11) . . ?
Se11 Re3 Re1 118.10(5) . . ?
Se7 Re3 Re1 58.60(4) . . ?
Se10 Re3 Re1 118.30(5) . . ?
Se9 Re3 Re1 58.30(4) . . ?
Re2 Re3 Re1 59.70(2) . . ?
P3 Re3 Re6 133.33(10) . . ?
Se11 Re3 Re6 118.42(4) . . ?
Se7 Re3 Re6 118.62(5) . . ?
Se10 Re3 Re6 58.31(4) . . ?
Se9 Re3 Re6 58.51(4) . . ?
Re2 Re3 Re6 89.96(3) . . ?
Re1 Re3 Re6 60.02(2) . . ?
P3 Re3 Re4 134.41(11) . . ?
Se11 Re3 Re4 58.41(4) . . ?
Se7 Re3 Re4 118.41(4) . . ?
Se10 Re3 Re4 58.21(4) . . ?
Se9 Re3 Re4 118.49(4) . . ?
Re2 Re3 Re4 59.86(2) . . ?
Re1 Re3 Re4 89.70(3) . . ?
Re6 Re3 Re4 60.02(2) . . ?
P6 Re6 Se14 91.09(11) . . ?
P6 Re6 Se10 92.91(11) . . ?
Se14 Re6 Se10 175.99(6) . . ?
P6 Re6 Se9 93.84(10) . . ?
Se14 Re6 Se9 89.45(5) . . ?
Se10 Re6 Se9 90.54(5) . . ?
P6 Re6 Se13 90.58(10) . . ?
Se14 Re6 Se13 89.77(6) . . ?
Se10 Re6 Se13 89.92(6) . . ?
Se9 Re6 Se13 175.52(5) . . ?
P6 Re6 Re1 135.89(11) . . ?
Se14 Re6 Re1 58.55(4) . . ?
Se10 Re6 Re1 118.25(4) . . ?
Se9 Re6 Re1 58.21(4) . . ?
Se13 Re6 Re1 117.80(5) . . ?
P6 Re6 Re3 136.75(10) . . ?
Se14 Re6 Re3 118.37(4) . . ?
Se10 Re6 Re3 58.46(4) . . ?
Se9 Re6 Re3 58.43(4) . . ?
Se13 Re6 Re3 118.32(5) . . ?
Re1 Re6 Re3 59.82(2) . . ?
P6 Re6 Re4 134.42(10) . . ?
Se14 Re6 Re4 118.36(5) . . ?
Se10 Re6 Re4 58.29(4) . . ?
Se9 Re6 Re4 118.50(4) . . ?
Se13 Re6 Re4 58.24(4) . . ?
Re1 Re6 Re4 89.63(3) . . ?
Re3 Re6 Re4 60.10(2) . . ?
P6 Re6 Re5 133.25(10) . . ?
Se14 Re6 Re5 58.36(4) . . ?
Se10 Re6 Re5 118.29(4) . . ?
Se9 Re6 Re5 117.84(4) . . ?
Se13 Re6 Re5 58.19(4) . . ?
Re1 Re6 Re5 59.64(2) . . ?
Re3 Re6 Re5 90.00(3) . . ?
Re4 Re6 Re5 60.02(3) . . ?
P5 Re5 Se8 89.41(12) . . ?
P5 Re5 Se13 94.59(12) . . ?
Se8 Re5 Se13 175.97(6) . . ?
P5 Re5 Se14 90.40(12) . . ?
Se8 Re5 Se14 90.59(6) . . ?
Se13 Re5 Se14 89.88(6) . . ?
P5 Re5 Se12 93.98(12) . . ?
Se8 Re5 Se12 89.41(6) . . ?
Se13 Re5 Se12 89.81(6) . . ?
Se14 Re5 Se12 175.62(6) . . ?
P5 Re5 Re1 132.07(13) . . ?
Se8 Re5 Re1 58.56(4) . . ?
Se13 Re5 Re1 118.54(4) . . ?
Se14 Re5 Re1 58.64(4) . . ?
Se12 Re5 Re1 117.88(4) . . ?
P5 Re5 Re2 134.56(11) . . ?
Se8 Re5 Re2 58.29(4) . . ?
Se13 Re5 Re2 118.09(5) . . ?
Se14 Re5 Re2 118.27(4) . . ?
Se12 Re5 Re2 58.23(4) . . ?
Re1 Re5 Re2 59.66(2) . . ?
P5 Re5 Re6 135.60(11) . . ?
Se8 Re5 Re6 118.57(4) . . ?
Se13 Re5 Re6 58.53(4) . . ?
Se14 Re5 Re6 58.18(4) . . ?
Se12 Re5 Re6 118.14(5) . . ?
Re1 Re5 Re6 60.03(2) . . ?
Re2 Re5 Re6 89.68(3) . . ?
P5 Re5 Re4 138.09(12) . . ?
Se8 Re5 Re4 118.06(5) . . ?
Se13 Re5 Re4 58.33(4) . . ?
Se14 Re5 Re4 118.15(5) . . ?
Se12 Re5 Re4 58.19(4) . . ?
Re1 Re5 Re4 89.83(3) . . ?
Re2 Re5 Re4 59.77(3) . . ?
Re6 Re5 Re4 59.97(2) . . ?
Re3 Se7 Re2 62.92(4) . . ?
Re3 Se7 Re1 62.93(4) . . ?
Re2 Se7 Re1 62.58(4) . . ?
Re2 Se8 Re5 63.37(4) . . ?
Re2 Se8 Re1 62.81(4) . . ?
Re5 Se8 Re1 62.99(4) . . ?
Re1 Se9 Re3 63.00(4) . . ?
Re1 Se9 Re6 63.12(4) . . ?
Re3 Se9 Re6 63.07(4) . . ?
Re4 Se10 Re6 63.40(4) . . ?
Re4 Se10 Re3 63.40(4) . . ?
Re6 Se10 Re3 63.24(4) . . ?
Re2 Se11 Re3 63.02(4) . . ?
Re2 Se11 Re4 63.03(4) . . ?
Re3 Se11 Re4 63.33(4) . . ?
Re2 Se12 Re4 63.16(4) . . ?
Re2 Se12 Re5 63.22(4) . . ?
Re4 Se12 Re5 63.38(4) . . ?
Re5 Se13 Re4 63.40(4) . . ?
Re5 Se13 Re6 63.28(4) . . ?
Re4 Se13 Re6 63.23(4) . . ?
Re6 Se14 Re5 63.46(5) . . ?
Re6 Se14 Re1 63.19(4) . . ?
Re5 Se14 Re1 62.85(4) . . ?
C11 N1 C15 120.0 . . ?
C11 N1 Re1 119.4(4) . . ?
C15 N1 Re1 120.2(5) . . ?
C12 C11 N1 120.0 . . ?
C12 C11 H11A 120.0 . . ?
N1 C11 H11A 120.0 . . ?
C11 C12 C13 120.0 . . ?
C11 C12 H12A 120.0 . . ?
C13 C12 H12A 120.0 . . ?
C14 C13 C12 120.0 . . ?
C14 C13 C161 124.6(9) . . ?
C12 C13 C161 115.3(9) . . ?
C13 C14 C15 120.0 . . ?
C13 C14 H14A 120.0 . . ?
C15 C14 H14A 120.0 . . ?
C14 C15 N1 120.0 . . ?
C14 C15 H15A 120.0 . . ?
N1 C15 H15A 120.0 . . ?
O111 C161 N121 124.0(17) . . ?
O111 C161 C13 118.8(14) . . ?
N121 C161 C13 117.0(15) . . ?
C161 N121 H12B 120.0 . . ?
C161 N121 H12C 120.0 . . ?
H12B N121 H12C 120.0 . . ?
C21 N2 C25 120.0 . . ?
C21 N2 Re2 117.4(4) . . ?
C25 N2 Re2 122.5(4) . . ?
N2 C21 C22 120.0 . . ?
N2 C21 H21A 120.0 . . ?
C22 C21 H21A 120.0 . . ?
C21 C22 C23 120.0 . . ?
C21 C22 H22A 120.0 . . ?
C23 C22 H22A 120.0 . . ?
C24 C23 C22 120.0 . . ?
C24 C23 C261 117.8(9) . . ?
C22 C23 C261 122.2(9) . . ?
C23 C24 C25 120.0 . . ?
C23 C24 H24A 120.0 . . ?
C25 C24 H24A 120.0 . . ?
C24 C25 N2 120.0 . . ?
C24 C25 H25A 120.0 . . ?
N2 C25 H25A 120.0 . . ?
N211 C261 O221 126.2 . . ?
N211 C261 C23 117.7(15) . . ?
O221 C261 C23 114.8(14) . . ?
C261 N211 H21B 120.0 . . ?
C261 N211 H21C 120.0 . . ?
H21B N211 H21C 120.0 . . ?
H21D N213 H21E 120.0 . . ?
C33 P3 C32 105.7(8) . . ?
C33 P3 C31 104.0(8) . . ?
C32 P3 C31 102.3(7) . . ?
C33 P3 Re3 113.2(5) . . ?
C32 P3 Re3 116.0(6) . . ?
C31 P3 Re3 114.3(5) . . ?
C34 C31 P3 116.0(12) . . ?
C34 C31 H31A 108.3 . . ?
P3 C31 H31A 108.3 . . ?
C34 C31 H31B 108.3 . . ?
P3 C31 H31B 108.3 . . ?
H31A C31 H31B 107.4 . . ?
C31 C34 H34A 109.5 . . ?
C31 C34 H34B 109.5 . . ?
H34A C34 H34B 109.5 . . ?
C31 C34 H34C 109.5 . . ?
H34A C34 H34C 109.5 . . ?
H34B C34 H34C 109.5 . . ?
C35 C32 P3 113.7(11) . . ?
C35 C32 H32A 108.8 . . ?
P3 C32 H32A 108.8 . . ?
C35 C32 H32B 108.8 . . ?
P3 C32 H32B 108.8 . . ?
H32A C32 H32B 107.7 . . ?
C32 C35 H35A 109.5 . . ?
C32 C35 H35B 109.5 . . ?
H35A C35 H35B 109.5 . . ?
C32 C35 H35C 109.5 . . ?
H35A C35 H35C 109.5 . . ?
H35B C35 H35C 109.5 . . ?
C36 C33 P3 116.1(10) . . ?
C36 C33 H33A 108.3 . . ?
P3 C33 H33A 108.3 . . ?
C36 C33 H33B 108.3 . . ?
P3 C33 H33B 108.3 . . ?
H33A C33 H33B 107.4 . . ?
C33 C36 H36A 109.5 . . ?
C33 C36 H36B 109.5 . . ?
H36A C36 H36B 109.5 . . ?
C33 C36 H36C 109.5 . . ?
H36A C36 H36C 109.5 . . ?
H36B C36 H36C 109.5 . . ?
C43 P4 C41 104.6(7) . . ?
C43 P4 C42 102.7(7) . . ?
C41 P4 C42 104.6(8) . . ?
C43 P4 Re4 114.6(6) . . ?
C41 P4 Re4 114.0(5) . . ?
C42 P4 Re4 114.9(6) . . ?
C44 C41 P4 118.3(11) . . ?
C44 C41 H41A 107.7 . . ?
P4 C41 H41A 107.7 . . ?
C44 C41 H41B 107.7 . . ?
P4 C41 H41B 107.7 . . ?
H41A C41 H41B 107.1 . . ?
C41 C44 H44A 109.5 . . ?
C41 C44 H44B 109.5 . . ?
H44A C44 H44B 109.5 . . ?
C41 C44 H44C 109.5 . . ?
H44A C44 H44C 109.5 . . ?
H44B C44 H44C 109.5 . . ?
C45 C42 P4 112.3(12) . . ?
C45 C42 H42A 109.1 . . ?
P4 C42 H42A 109.1 . . ?
C45 C42 H42B 109.1 . . ?
P4 C42 H42B 109.1 . . ?
H42A C42 H42B 107.9 . . ?
C42 C45 H45A 109.5 . . ?
C42 C45 H45B 109.5 . . ?
H45A C45 H45B 109.5 . . ?
C42 C45 H45C 109.5 . . ?
H45A C45 H45C 109.5 . . ?
H45B C45 H45C 109.5 . . ?
C46 C43 P4 117.6(10) . . ?
C46 C43 H43A 107.9 . . ?
P4 C43 H43A 107.9 . . ?
C46 C43 H43B 107.9 . . ?
P4 C43 H43B 107.9 . . ?
H43A C43 H43B 107.2 . . ?
C43 C46 H46A 109.5 . . ?
C43 C46 H46B 109.5 . . ?
H46A C46 H46B 109.5 . . ?
C43 C46 H46C 109.5 . . ?
H46A C46 H46C 109.5 . . ?
H46B C46 H46C 109.5 . . ?
C53 P5 C52 102.8(10) . . ?
C53 P5 C51 103.8(9) . . ?
C52 P5 C51 102.7(9) . . ?
C53 P5 Re5 114.6(7) . . ?
C52 P5 Re5 113.6(6) . . ?
C51 P5 Re5 117.5(6) . . ?
C54 C51 P5 113.9(11) . . ?
C54 C51 H51A 108.8 . . ?
P5 C51 H51A 108.8 . . ?
C54 C51 H51B 108.8 . . ?
P5 C51 H51B 108.8 . . ?
H51A C51 H51B 107.7 . . ?
C51 C54 H54A 109.5 . . ?
C51 C54 H54B 109.5 . . ?
H54A C54 H54B 109.5 . . ?
C51 C54 H54C 109.5 . . ?
H54A C54 H54C 109.5 . . ?
H54B C54 H54C 109.5 . . ?
C55 C52 P5 118.4(17) . . ?
C55 C52 H52A 107.7 . . ?
P5 C52 H52A 107.7 . . ?
C55 C52 H52B 107.7 . . ?
P5 C52 H52B 107.7 . . ?
H52A C52 H52B 107.1 . . ?
C52 C55 H55A 109.5 . . ?
C52 C55 H55B 109.5 . . ?
H55A C55 H55B 109.5 . . ?
C52 C55 H55C 109.5 . . ?
H55A C55 H55C 109.5 . . ?
H55B C55 H55C 109.5 . . ?
C56 C53 P5 115.0(18) . . ?
C56 C53 H53A 108.5 . . ?
P5 C53 H53A 108.5 . . ?
C56 C53 H53B 108.5 . . ?
P5 C53 H53B 108.5 . . ?
H53A C53 H53B 107.5 . . ?
C53 C56 H56A 109.5 . . ?
C53 C56 H56B 109.5 . . ?
H56A C56 H56B 109.5 . . ?
C53 C56 H56C 109.5 . . ?
H56A C56 H56C 109.5 . . ?
H56B C56 H56C 109.5 . . ?
C63 P6 C62 105.5(7) . . ?
C63 P6 C61 101.8(7) . . ?
C62 P6 C61 104.4(7) . . ?
C63 P6 Re6 116.3(6) . . ?
C62 P6 Re6 115.5(5) . . ?
C61 P6 Re6 111.8(5) . . ?
C64 C61 P6 115.4(10) . . ?
C64 C61 H61A 108.4 . . ?
P6 C61 H61A 108.4 . . ?
C64 C61 H61B 108.4 . . ?
P6 C61 H61B 108.4 . . ?
H61A C61 H61B 107.5 . . ?
C61 C64 H64A 109.5 . . ?
C61 C64 H64B 109.5 . . ?
H64A C64 H64B 109.5 . . ?
C61 C64 H64C 109.5 . . ?
H64A C64 H64C 109.5 . . ?
H64B C64 H64C 109.5 . . ?
C65 C62 P6 116.1(10) . . ?
C65 C62 H62A 108.3 . . ?
P6 C62 H62A 108.3 . . ?
C65 C62 H62B 108.3 . . ?
P6 C62 H62B 108.3 . . ?
H62A C62 H62B 107.4 . . ?
C62 C65 H65A 109.5 . . ?
C62 C65 H65B 109.5 . . ?
H65A C65 H65B 109.5 . . ?
C62 C65 H65C 109.5 . . ?
H65A C65 H65C 109.5 . . ?
H65B C65 H65C 109.5 . . ?
C66 C63 P6 114.4(13) . . ?
C66 C63 H63A 108.7 . . ?
P6 C63 H63A 108.7 . . ?
C66 C63 H63B 108.7 . . ?
P6 C63 H63B 108.7 . . ?
H63A C63 H63B 107.6 . . ?
C63 C66 H66A 109.5 . . ?
C63 C66 H66B 109.5 . . ?
H66A C66 H66B 109.5 . . ?
C63 C66 H66C 109.5 . . ?
H66A C66 H66C 109.5 . . ?
H66B C66 H66C 109.5 . . ?
F11 Sb1 F11 180.0(9) 2_447 . ?
F11 Sb1 F14 89.4(11) 2_447 2_447 ?
F11 Sb1 F14 90.6(11) . 2_447 ?
F11 Sb1 F14 90.6(11) 2_447 . ?
F11 Sb1 F14 89.4(11) . . ?
F14 Sb1 F14 180.000(4) 2_447 . ?
F11 Sb1 F15 84.2(10) 2_447 . ?
F11 Sb1 F15 95.8(10) . . ?
F14 Sb1 F15 95.9(16) 2_447 . ?
F14 Sb1 F15 84.1(16) . . ?
F11 Sb1 F15 95.8(10) 2_447 2_447 ?
F11 Sb1 F15 84.2(10) . 2_447 ?
F14 Sb1 F15 84.1(16) 2_447 2_447 ?
F14 Sb1 F15 95.9(16) . 2_447 ?
F15 Sb1 F15 180.0(8) . 2_447 ?
F11 Sb1 F12 89.0(9) 2_447 2_447 ?
F11 Sb1 F12 91.0(9) . 2_447 ?
F14 Sb1 F12 35.4(12) 2_447 2_447 ?
F14 Sb1 F12 144.6(12) . 2_447 ?
F15 Sb1 F12 131.0(13) . 2_447 ?
F15 Sb1 F12 49.0(13) 2_447 2_447 ?
F11 Sb1 F12 91.0(9) 2_447 . ?
F11 Sb1 F12 89.0(9) . . ?
F14 Sb1 F12 144.6(12) 2_447 . ?
F14 Sb1 F12 35.4(12) . . ?
F15 Sb1 F12 49.0(13) . . ?
F15 Sb1 F12 131.0(13) 2_447 . ?
F12 Sb1 F12 180(2) 2_447 . ?
F11 Sb1 F13 96.9(9) 2_447 2_447 ?
F11 Sb1 F13 83.1(9) . 2_447 ?
F14 Sb1 F13 55.3(14) 2_447 2_447 ?
F14 Sb1 F13 124.7(14) . 2_447 ?
F15 Sb1 F13 42.9(12) . 2_447 ?
F15 Sb1 F13 137.1(12) 2_447 2_447 ?
F12 Sb1 F13 90.5(13) 2_447 2_447 ?
F12 Sb1 F13 89.5(13) . 2_447 ?
F11 Sb1 F13 83.1(9) 2_447 . ?
F11 Sb1 F13 96.9(9) . . ?
F14 Sb1 F13 124.7(14) 2_447 . ?
F14 Sb1 F13 55.3(14) . . ?
F15 Sb1 F13 137.1(12) . . ?
F15 Sb1 F13 42.9(12) 2_447 . ?
F12 Sb1 F13 89.5(13) 2_447 . ?
F12 Sb1 F13 90.5(13) . . ?
F13 Sb1 F13 180.000(4) 2_447 . ?
F214 Sb21 F215 90(2) . . ?
F214 Sb21 F211 93.7(15) . . ?
F215 Sb21 F211 94(2) . . ?
F214 Sb21 F216 88.4(17) . . ?
F215 Sb21 F216 176.4(19) . . ?
F211 Sb21 F216 89.8(15) . . ?
F214 Sb21 F213 93.9(13) . . ?
F215 Sb21 F213 92.5(16) . . ?
F211 Sb21 F213 170.3(13) . . ?
F216 Sb21 F213 84.5(13) . . ?
F214 Sb21 F212 173(2) . . ?
F215 Sb21 F212 84(2) . . ?
F211 Sb21 F212 90.0(18) . . ?
F216 Sb21 F212 98(2) . . ?
F213 Sb21 F212 83.1(14) . . ?
F226 Sb22 F223 87(3) . . ?
F226 Sb22 F221 99(2) . . ?
F223 Sb22 F221 173(3) . . ?
F226 Sb22 F224 100(3) . . ?
F223 Sb22 F224 94(2) . . ?
F221 Sb22 F224 89.3(18) . . ?
F226 Sb22 F225 174(3) . . ?
F223 Sb22 F225 98(3) . . ?
F221 Sb22 F225 76(3) . . ?
F224 Sb22 F225 83(3) . . ?
F226 Sb22 F222 82(3) . . ?
F223 Sb22 F222 102(3) . . ?
F221 Sb22 F222 75(3) . . ?
F224 Sb22 F222 165(3) . . ?
F225 Sb22 F222 94(4) . . ?

loop_
_geom_bond_atom_site_label_1
_geom_bond_atom_site_label_2
_geom_bond_distance
_geom_bond_site_symmetry_2
_geom_bond_publ_flag
Re1 N1 2.186(6) . ?
Re1 Se9 2.5111(16) . ?
Re1 Se8 2.5135(16) . ?
Re1 Se14 2.5188(16) . ?
Re1 Se7 2.5210(17) . ?
Re1 Re2 2.6172(9) . ?
Re1 Re5 2.6247(9) . ?
Re1 Re3 2.6298(10) . ?
Re1 Re6 2.6351(9) . ?
Re4 P4 2.470(4) . ?
Re4 Se12 2.5128(17) . ?
Re4 Se10 2.5139(16) . ?
Re4 Se13 2.5163(17) . ?
Re4 Se11 2.5208(17) . ?
Re4 Re2 2.6310(9) . ?
Re4 Re6 2.6424(9) . ?
Re4 Re5 2.6435(10) . ?
Re4 Re3 2.6445(9) . ?
Re2 N2 2.202(7) . ?
Re2 Se8 2.5094(18) . ?
Re2 Se12 2.5110(16) . ?
Re2 Se11 2.5124(18) . ?
Re2 Se7 2.5182(16) . ?
Re2 Re3 2.6282(9) . ?
Re2 Re5 2.6368(9) . ?
Re3 P3 2.480(4) . ?
Re3 Se11 2.5166(17) . ?
Re3 Se7 2.5174(16) . ?
Re3 Se10 2.5188(16) . ?
Re3 Se9 2.5217(17) . ?
Re3 Re6 2.6389(9) . ?
Re6 P6 2.471(4) . ?
Re6 Se14 2.5107(18) . ?
Re6 Se10 2.5148(18) . ?
Re6 Se9 2.5238(15) . ?
Re6 Se13 2.5241(16) . ?
Re6 Re5 2.6433(9) . ?
Re5 P5 2.479(4) . ?
Re5 Se8 2.5105(16) . ?
Re5 Se13 2.5148(17) . ?
Re5 Se14 2.5153(17) . ?
Re5 Se12 2.5195(18) . ?
N1 C11 1.3900 . ?
N1 C15 1.3900 . ?
C11 C12 1.3900 . ?
C11 H11A 0.9500 . ?
C12 C13 1.3900 . ?
C12 H12A 0.9500 . ?
C13 C14 1.3900 . ?
C13 C161 1.539(18) . ?
C14 C15 1.3900 . ?
C14 H14A 0.9500 . ?
C15 H15A 0.9500 . ?
C161 O111 1.20(2) . ?
C161 N121 1.338(18) . ?
N121 H12B 0.8800 . ?
N121 H12C 0.8800 . ?
N2 C21 1.3900 . ?
N2 C25 1.3900 . ?
C21 C22 1.3900 . ?
C21 H21A 0.9500 . ?
C22 C23 1.3900 . ?
C22 H22A 0.9500 . ?
C23 C24 1.3900 . ?
C23 C261 1.570(12) . ?
C24 C25 1.3900 . ?
C24 H24A 0.9500 . ?
C25 H25A 0.9500 . ?
C261 N211 1.1641 . ?
C261 O221 1.2534 . ?
N211 H21B 0.8800 . ?
N211 H21C 0.8800 . ?
N213 H21D 0.8800 . ?
N213 H21E 0.8800 . ?
P3 C33 1.809(12) . ?
P3 C32 1.842(13) . ?
P3 C31 1.845(12) . ?
C31 C34 1.497(17) . ?
C31 H31A 0.9900 . ?
C31 H31B 0.9900 . ?
C34 H34A 0.9800 . ?
C34 H34B 0.9800 . ?
C34 H34C 0.9800 . ?
C32 C35 1.477(16) . ?
C32 H32A 0.9900 . ?
C32 H32B 0.9900 . ?
C35 H35A 0.9800 . ?
C35 H35B 0.9800 . ?
C35 H35C 0.9800 . ?
C33 C36 1.520(15) . ?
C33 H33A 0.9900 . ?
C33 H33B 0.9900 . ?
C36 H36A 0.9800 . ?
C36 H36B 0.9800 . ?
C36 H36C 0.9800 . ?
P4 C43 1.826(12) . ?
P4 C41 1.834(12) . ?
P4 C42 1.856(13) . ?
C41 C44 1.512(15) . ?
C41 H41A 0.9900 . ?
C41 H41B 0.9900 . ?
C44 H44A 0.9800 . ?
C44 H44B 0.9800 . ?
C44 H44C 0.9800 . ?
C42 C45 1.529(17) . ?
C42 H42A 0.9900 . ?
C42 H42B 0.9900 . ?
C45 H45A 0.9800 . ?
C45 H45B 0.9800 . ?
C45 H45C 0.9800 . ?
C43 C46 1.524(15) . ?
C43 H43A 0.9900 . ?
C43 H43B 0.9900 . ?
C46 H46A 0.9800 . ?
C46 H46B 0.9800 . ?
C46 H46C 0.9800 . ?
P5 C53 1.834(14) . ?
P5 C52 1.840(14) . ?
P5 C51 1.849(13) . ?
C51 C54 1.510(16) . ?
C51 H51A 0.9900 . ?
C51 H51B 0.9900 . ?
C54 H54A 0.9800 . ?
C54 H54B 0.9800 . ?
C54 H54C 0.9800 . ?
C52 C55 1.481(17) . ?
C52 H52A 0.9900 . ?
C52 H52B 0.9900 . ?
C55 H55A 0.9800 . ?
C55 H55B 0.9800 . ?
C55 H55C 0.9800 . ?
C53 C56 1.48(2) . ?
C53 H53A 0.9900 . ?
C53 H53B 0.9900 . ?
C56 H56A 0.9800 . ?
C56 H56B 0.9800 . ?
C56 H56C 0.9800 . ?
P6 C63 1.823(13) . ?
P6 C62 1.829(12) . ?
P6 C61 1.877(12) . ?
C61 C64 1.504(14) . ?
C61 H61A 0.9900 . ?
C61 H61B 0.9900 . ?
C64 H64A 0.9800 . ?
C64 H64B 0.9800 . ?
C64 H64C 0.9800 . ?
C62 C65 1.501(16) . ?
C62 H62A 0.9900 . ?
C62 H62B 0.9900 . ?
C65 H65A 0.9800 . ?
C65 H65B 0.9800 . ?
C65 H65C 0.9800 . ?
C63 C66 1.509(17) . ?
C63 H63A 0.9900 . ?
C63 H63B 0.9900 . ?
C66 H66A 0.9800 . ?
C66 H66B 0.9800 . ?
C66 H66C 0.9800 . ?
Sb1 F11 1.825(10) 2_447 ?
Sb1 F11 1.825(10) . ?
Sb1 F14 1.831(17) 2_447 ?
Sb1 F14 1.831(17) . ?
Sb1 F15 1.856(16) . ?
Sb1 F15 1.856(16) 2_447 ?
Sb1 F12 1.872(16) 2_447 ?
Sb1 F12 1.872(16) . ?
Sb1 F13 1.894(16) 2_447 ?
Sb1 F13 1.894(16) . ?
Sb21 F214 1.863(17) . ?
Sb21 F215 1.881(18) . ?
Sb21 F211 1.889(17) . ?
Sb21 F216 1.890(16) . ?
Sb21 F213 1.902(17) . ?
Sb21 F212 1.908(18) . ?
Sb22 F226 1.845(19) . ?
Sb22 F223 1.855(19) . ?
Sb22 F221 1.880(18) . ?
Sb22 F224 1.884(19) . ?
Sb22 F225 1.886(19) . ?
Sb22 F222 1.90(2) . ?

loop_
_geom_hbond_atom_site_label_D
_geom_hbond_atom_site_label_H
_geom_hbond_atom_site_label_A
_geom_hbond_distance_DH
_geom_hbond_distance_HA
_geom_hbond_distance_DA
_geom_hbond_angle_DHA
_geom_hbond_site_symmetry_A
N121 H12B O111 0.88 1.95 2.816(18) 167.3 2_646
N121 H12C F211 0.88 2.13 2.92(3) 148.4 2_646
N213 H21D O223 0.88 1.98 2.86(2) 177.1 2_755

loop_
_geom_torsion_atom_site_label_1
_geom_torsion_atom_site_label_2
_geom_torsion_atom_site_label_3
_geom_torsion_atom_site_label_4
_geom_torsion
_geom_torsion_site_symmetry_1
_geom_torsion_site_symmetry_2
_geom_torsion_site_symmetry_3
_geom_torsion_site_symmetry_4
_geom_torsion_publ_flag
N1 Re1 Re2 N2 1.7(4) . . . . ?
Se9 Re1 Re2 N2 -126.8(3) . . . . ?
Se8 Re1 Re2 N2 55.3(3) . . . . ?
Se14 Re1 Re2 N2 126.2(3) . . . . ?
Se7 Re1 Re2 N2 -56.7(3) . . . . ?
Re5 Re1 Re2 N2 124.3(3) . . . . ?
Re3 Re1 Re2 N2 -125.8(3) . . . . ?
Re6 Re1 Re2 N2 179.4(3) . . . . ?
N1 Re1 Re2 Se8 -53.6(3) . . . . ?
Se9 Re1 Re2 Se8 177.95(6) . . . . ?
Se14 Re1 Re2 Se8 70.89(6) . . . . ?
Se7 Re1 Re2 Se8 -111.94(6) . . . . ?
Re5 Re1 Re2 Se8 69.03(4) . . . . ?
Re3 Re1 Re2 Se8 178.93(5) . . . . ?
Re6 Re1 Re2 Se8 124.15(5) . . . . ?
N1 Re1 Re2 Se12 -123.8(3) . . . . ?
Se9 Re1 Re2 Se12 107.75(7) . . . . ?
Se8 Re1 Re2 Se12 -70.20(6) . . . . ?
Se14 Re1 Re2 Se12 0.69(8) . . . . ?
Se7 Re1 Re2 Se12 177.86(7) . . . . ?
Re5 Re1 Re2 Se12 -1.17(5) . . . . ?
Re3 Re1 Re2 Se12 108.73(5) . . . . ?
Re6 Re1 Re2 Se12 53.95(6) . . . . ?
N1 Re1 Re2 Se11 128.8(3) . . . . ?
Se9 Re1 Re2 Se11 0.32(7) . . . . ?
Se8 Re1 Re2 Se11 -177.63(6) . . . . ?
Se14 Re1 Re2 Se11 -106.74(7) . . . . ?
Se7 Re1 Re2 Se11 70.43(6) . . . . ?
Re5 Re1 Re2 Se11 -108.59(5) . . . . ?
Re3 Re1 Re2 Se11 1.30(5) . . . . ?
Re6 Re1 Re2 Se11 -53.48(5) . . . . ?
N1 Re1 Re2 Se7 58.3(3) . . . . ?
Se9 Re1 Re2 Se7 -70.11(6) . . . . ?
Se8 Re1 Re2 Se7 111.94(6) . . . . ?
Se14 Re1 Re2 Se7 -177.17(7) . . . . ?
Re5 Re1 Re2 Se7 -179.03(5) . . . . ?
Re3 Re1 Re2 Se7 -69.13(5) . . . . ?
Re6 Re1 Re2 Se7 -123.91(5) . . . . ?
N1 Re1 Re2 Re3 127.5(3) . . . . ?
Se9 Re1 Re2 Re3 -0.98(5) . . . . ?
Se8 Re1 Re2 Re3 -178.93(5) . . . . ?
Se14 Re1 Re2 Re3 -108.04(5) . . . . ?
Se7 Re1 Re2 Re3 69.13(5) . . . . ?
Re5 Re1 Re2 Re3 -109.90(3) . . . . ?
Re6 Re1 Re2 Re3 -54.78(2) . . . . ?
N1 Re1 Re2 Re4 -177.4(3) . . . . ?
Se9 Re1 Re2 Re4 54.10(5) . . . . ?
Se8 Re1 Re2 Re4 -123.85(5) . . . . ?
Se14 Re1 Re2 Re4 -52.96(6) . . . . ?
Se7 Re1 Re2 Re4 124.21(5) . . . . ?
Re5 Re1 Re2 Re4 -54.82(3) . . . . ?
Re3 Re1 Re2 Re4 55.08(2) . . . . ?
Re6 Re1 Re2 Re4 0.29(3) . . . . ?
N1 Re1 Re2 Re5 -122.6(3) . . . . ?
Se9 Re1 Re2 Re5 108.91(5) . . . . ?
Se8 Re1 Re2 Re5 -69.03(4) . . . . ?
Se14 Re1 Re2 Re5 1.86(5) . . . . ?
Se7 Re1 Re2 Re5 179.03(5) . . . . ?
Re3 Re1 Re2 Re5 109.90(3) . . . . ?
Re6 Re1 Re2 Re5 55.11(3) . . . . ?
P4 Re4 Re2 N2 -0.2(4) . . . . ?
Se12 Re4 Re2 N2 -55.3(3) . . . . ?
Se10 Re4 Re2 N2 127.2(3) . . . . ?
Se13 Re4 Re2 N2 -125.9(3) . . . . ?
Se11 Re4 Re2 N2 56.8(3) . . . . ?
Re6 Re4 Re2 N2 -179.4(3) . . . . ?
Re5 Re4 Re2 N2 -124.6(3) . . . . ?
Re3 Re4 Re2 N2 125.9(3) . . . . ?
P4 Re4 Re2 Se8 125.08(16) . . . . ?
Se12 Re4 Re2 Se8 69.94(7) . . . . ?
Se10 Re4 Re2 Se8 -107.50(7) . . . . ?
Se13 Re4 Re2 Se8 -0.64(7) . . . . ?
Se11 Re4 Re2 Se8 -177.95(6) . . . . ?
Re6 Re4 Re2 Se8 -54.17(5) . . . . ?
Re5 Re4 Re2 Se8 0.69(5) . . . . ?
Re3 Re4 Re2 Se8 -108.80(5) . . . . ?
P4 Re4 Re2 Se12 55.14(16) . . . . ?
Se10 Re4 Re2 Se12 -177.44(7) . . . . ?
Se13 Re4 Re2 Se12 -70.58(7) . . . . ?
Se11 Re4 Re2 Se12 112.11(7) . . . . ?
Re6 Re4 Re2 Se12 -124.12(5) . . . . ?
Re5 Re4 Re2 Se12 -69.25(5) . . . . ?
Re3 Re4 Re2 Se12 -178.74(6) . . . . ?
P4 Re4 Re2 Se11 -56.97(16) . . . . ?
Se12 Re4 Re2 Se11 -112.11(7) . . . . ?
Se10 Re4 Re2 Se11 70.45(6) . . . . ?
Se13 Re4 Re2 Se11 177.31(6) . . . . ?
Re6 Re4 Re2 Se11 123.77(5) . . . . ?
Re5 Re4 Re2 Se11 178.64(5) . . . . ?
Re3 Re4 Re2 Se11 69.15(5) . . . . ?
P4 Re4 Re2 Se7 -127.17(16) . . . . ?
Se12 Re4 Re2 Se7 177.68(7) . . . . ?
Se10 Re4 Re2 Se7 0.24(8) . . . . ?
Se13 Re4 Re2 Se7 107.10(7) . . . . ?
Se11 Re4 Re2 Se7 -70.21(6) . . . . ?
Re6 Re4 Re2 Se7 53.57(6) . . . . ?
Re5 Re4 Re2 Se7 108.43(5) . . . . ?
Re3 Re4 Re2 Se7 -1.06(5) . . . . ?
P4 Re4 Re2 Re1 178.96(15) . . . . ?
Se12 Re4 Re2 Re1 123.82(5) . . . . ?
Se10 Re4 Re2 Re1 -53.62(6) . . . . ?
Se13 Re4 Re2 Re1 53.24(5) . . . . ?
Se11 Re4 Re2 Re1 -124.07(5) . . . . ?
Re6 Re4 Re2 Re1 -0.29(3) . . . . ?
Re5 Re4 Re2 Re1 54.57(2) . . . . ?
Re3 Re4 Re2 Re1 -54.92(3) . . . . ?
P4 Re4 Re2 Re3 -126.12(15) . . . . ?
Se12 Re4 Re2 Re3 178.74(6) . . . . ?
Se10 Re4 Re2 Re3 1.30(5) . . . . ?
Se13 Re4 Re2 Re3 108.16(5) . . . . ?
Se11 Re4 Re2 Re3 -69.15(5) . . . . ?
Re6 Re4 Re2 Re3 54.62(3) . . . . ?
Re5 Re4 Re2 Re3 109.49(3) . . . . ?
P4 Re4 Re2 Re5 124.39(15) . . . . ?
Se12 Re4 Re2 Re5 69.25(5) . . . . ?
Se10 Re4 Re2 Re5 -108.19(5) . . . . ?
Se13 Re4 Re2 Re5 -1.33(5) . . . . ?
Se11 Re4 Re2 Re5 -178.64(5) . . . . ?
Re6 Re4 Re2 Re5 -54.87(2) . . . . ?
Re3 Re4 Re2 Re5 -109.49(3) . . . . ?
N2 Re2 Re3 P3 -0.5(4) . . . . ?
Se8 Re2 Re3 P3 -127.33(16) . . . . ?
Se12 Re2 Re3 P3 125.54(16) . . . . ?
Se11 Re2 Re3 P3 55.06(16) . . . . ?
Se7 Re2 Re3 P3 -56.77(16) . . . . ?
Re1 Re2 Re3 P3 -126.28(15) . . . . ?
Re4 Re2 Re3 P3 124.32(15) . . . . ?
Re5 Re2 Re3 P3 179.24(15) . . . . ?
N2 Re2 Re3 Se11 -55.6(3) . . . . ?
Se8 Re2 Re3 Se11 177.62(6) . . . . ?
Se12 Re2 Re3 Se11 70.49(7) . . . . ?
Se7 Re2 Re3 Se11 -111.82(6) . . . . ?
Re1 Re2 Re3 Se11 178.66(5) . . . . ?
Re4 Re2 Re3 Se11 69.26(5) . . . . ?
Re5 Re2 Re3 Se11 124.19(5) . . . . ?
N2 Re2 Re3 Se7 56.3(3) . . . . ?
Se8 Re2 Re3 Se7 -70.56(6) . . . . ?
Se12 Re2 Re3 Se7 -177.69(7) . . . . ?
Se11 Re2 Re3 Se7 111.82(6) . . . . ?
Re1 Re2 Re3 Se7 -69.52(5) . . . . ?
Re4 Re2 Re3 Se7 -178.91(5) . . . . ?
Re5 Re2 Re3 Se7 -123.99(5) . . . . ?
N2 Re2 Re3 Se10 -126.1(3) . . . . ?
Se8 Re2 Re3 Se10 107.06(7) . . . . ?
Se12 Re2 Re3 Se10 -0.07(8) . . . . ?
Se11 Re2 Re3 Se10 -70.56(7) . . . . ?
Se7 Re2 Re3 Se10 177.62(7) . . . . ?
Re1 Re2 Re3 Se10 108.10(5) . . . . ?
Re4 Re2 Re3 Se10 -1.30(5) . . . . ?
Re5 Re2 Re3 Se10 53.63(6) . . . . ?
N2 Re2 Re3 Se9 126.8(3) . . . . ?
Se8 Re2 Re3 Se9 -0.07(7) . . . . ?
Se12 Re2 Re3 Se9 -107.20(7) . . . . ?
Se11 Re2 Re3 Se9 -177.69(6) . . . . ?
Se7 Re2 Re3 Se9 70.49(6) . . . . ?
Re1 Re2 Re3 Se9 0.97(5) . . . . ?
Re4 Re2 Re3 Se9 -108.43(5) . . . . ?
Re5 Re2 Re3 Se9 -53.50(5) . . . . ?
N2 Re2 Re3 Re1 125.8(3) . . . . ?
Se8 Re2 Re3 Re1 -1.04(5) . . . . ?
Se12 Re2 Re3 Re1 -108.17(6) . . . . ?
Se11 Re2 Re3 Re1 -178.66(5) . . . . ?
Se7 Re2 Re3 Re1 69.52(5) . . . . ?
Re4 Re2 Re3 Re1 -109.40(3) . . . . ?
Re5 Re2 Re3 Re1 -54.47(3) . . . . ?
N2 Re2 Re3 Re6 -179.5(3) . . . . ?
Se8 Re2 Re3 Re6 53.62(5) . . . . ?
Se12 Re2 Re3 Re6 -53.51(6) . . . . ?
Se11 Re2 Re3 Re6 -123.99(5) . . . . ?
Se7 Re2 Re3 Re6 124.18(5) . . . . ?
Re1 Re2 Re3 Re6 54.67(3) . . . . ?
Re4 Re2 Re3 Re6 -54.73(3) . . . . ?
Re5 Re2 Re3 Re6 0.19(3) . . . . ?
N2 Re2 Re3 Re4 -124.8(3) . . . . ?
Se8 Re2 Re3 Re4 108.36(5) . . . . ?
Se12 Re2 Re3 Re4 1.22(5) . . . . ?
Se11 Re2 Re3 Re4 -69.26(5) . . . . ?
Se7 Re2 Re3 Re4 178.91(5) . . . . ?
Re1 Re2 Re3 Re4 109.40(3) . . . . ?
Re5 Re2 Re3 Re4 54.92(3) . . . . ?
N1 Re1 Re3 P3 4.0(4) . . . . ?
Se9 Re1 Re3 P3 -53.54(15) . . . . ?
Se8 Re1 Re3 P3 128.50(15) . . . . ?
Se14 Re1 Re3 P3 -123.72(15) . . . . ?
Se7 Re1 Re3 P3 58.03(15) . . . . ?
Re2 Re1 Re3 P3 127.46(14) . . . . ?
Re5 Re1 Re3 P3 -177.69(14) . . . . ?
Re6 Re1 Re3 P3 -122.90(14) . . . . ?
N1 Re1 Re3 Se11 -124.8(3) . . . . ?
Se9 Re1 Re3 Se11 177.70(6) . . . . ?
Se8 Re1 Re3 Se11 -0.25(7) . . . . ?
Se14 Re1 Re3 Se11 107.53(6) . . . . ?
Se7 Re1 Re3 Se11 -70.73(6) . . . . ?
Re2 Re1 Re3 Se11 -1.29(5) . . . . ?
Re5 Re1 Re3 Se11 53.56(5) . . . . ?
Re6 Re1 Re3 Se11 108.35(5) . . . . ?
N1 Re1 Re3 Se7 -54.1(3) . . . . ?
Se9 Re1 Re3 Se7 -111.57(6) . . . . ?
Se8 Re1 Re3 Se7 70.48(6) . . . . ?
Se14 Re1 Re3 Se7 178.26(6) . . . . ?
Re2 Re1 Re3 Se7 69.44(5) . . . . ?
Re5 Re1 Re3 Se7 124.29(5) . . . . ?
Re6 Re1 Re3 Se7 179.07(5) . . . . ?
N1 Re1 Re3 Se10 128.8(3) . . . . ?
Se9 Re1 Re3 Se10 71.28(6) . . . . ?
Se8 Re1 Re3 Se10 -106.67(6) . . . . ?
Se14 Re1 Re3 Se10 1.11(7) . . . . ?
Se7 Re1 Re3 Se10 -177.15(6) . . . . ?
Re2 Re1 Re3 Se10 -107.71(5) . . . . ?
Re5 Re1 Re3 Se10 -52.86(5) . . . . ?
Re6 Re1 Re3 Se10 1.93(5) . . . . ?
N1 Re1 Re3 Se9 57.5(3) . . . . ?
Se8 Re1 Re3 Se9 -177.95(6) . . . . ?
Se14 Re1 Re3 Se9 -70.17(6) . . . . ?
Se7 Re1 Re3 Se9 111.57(6) . . . . ?
Re2 Re1 Re3 Se9 -178.99(5) . . . . ?
Re5 Re1 Re3 Se9 -124.14(5) . . . . ?
Re6 Re1 Re3 Se9 -69.35(4) . . . . ?
N1 Re1 Re3 Re2 -123.5(3) . . . . ?
Se9 Re1 Re3 Re2 178.99(5) . . . . ?
Se8 Re1 Re3 Re2 1.04(5) . . . . ?
Se14 Re1 Re3 Re2 108.82(5) . . . . ?
Se7 Re1 Re3 Re2 -69.44(5) . . . . ?
Re5 Re1 Re3 Re2 54.85(2) . . . . ?
Re6 Re1 Re3 Re2 109.64(3) . . . . ?
N1 Re1 Re3 Re6 126.9(3) . . . . ?
Se9 Re1 Re3 Re6 69.35(4) . . . . ?
Se8 Re1 Re3 Re6 -108.60(5) . . . . ?
Se14 Re1 Re3 Re6 -0.82(5) . . . . ?
Se7 Re1 Re3 Re6 -179.07(5) . . . . ?
Re2 Re1 Re3 Re6 -109.64(3) . . . . ?
Re5 Re1 Re3 Re6 -54.79(3) . . . . ?
N1 Re1 Re3 Re4 -178.2(3) . . . . ?
Se9 Re1 Re3 Re4 124.33(5) . . . . ?
Se8 Re1 Re3 Re4 -53.62(5) . . . . ?
Se14 Re1 Re3 Re4 54.16(5) . . . . ?
Se7 Re1 Re3 Re4 -124.10(5) . . . . ?
Re2 Re1 Re3 Re4 -54.66(2) . . . . ?
Re5 Re1 Re3 Re4 0.19(3) . . . . ?
Re6 Re1 Re3 Re4 54.98(2) . . . . ?
P4 Re4 Re3 P3 0.4(2) . . . . ?
Se12 Re4 Re3 P3 -128.76(15) . . . . ?
Se10 Re4 Re3 P3 53.80(14) . . . . ?
Se13 Re4 Re3 P3 124.54(14) . . . . ?
Se11 Re4 Re3 P3 -58.27(14) . . . . ?
Re2 Re4 Re3 P3 -127.54(14) . . . . ?
Re6 Re4 Re3 P3 122.95(14) . . . . ?
Re5 Re4 Re3 P3 177.74(14) . . . . ?
P4 Re4 Re3 Se11 58.69(16) . . . . ?
Se12 Re4 Re3 Se11 -70.48(7) . . . . ?
Se10 Re4 Re3 Se11 112.08(7) . . . . ?
Se13 Re4 Re3 Se11 -177.19(7) . . . . ?
Re2 Re4 Re3 Se11 -69.27(5) . . . . ?
Re6 Re4 Re3 Se11 -178.78(5) . . . . ?
Re5 Re4 Re3 Se11 -123.98(5) . . . . ?
P4 Re4 Re3 Se7 129.01(15) . . . . ?
Se12 Re4 Re3 Se7 -0.16(8) . . . . ?
Se10 Re4 Re3 Se7 -177.60(7) . . . . ?
Se13 Re4 Re3 Se7 -106.86(7) . . . . ?
Se11 Re4 Re3 Se7 70.32(7) . . . . ?
Re2 Re4 Re3 Se7 1.05(5) . . . . ?
Re6 Re4 Re3 Se7 -108.46(5) . . . . ?
Re5 Re4 Re3 Se7 -53.66(5) . . . . ?
P4 Re4 Re3 Se10 -53.39(16) . . . . ?
Se12 Re4 Re3 Se10 177.44(7) . . . . ?
Se13 Re4 Re3 Se10 70.74(7) . . . . ?
Se11 Re4 Re3 Se10 -112.08(7) . . . . ?
Re2 Re4 Re3 Se10 178.65(5) . . . . ?
Re6 Re4 Re3 Se10 69.15(5) . . . . ?
Re5 Re4 Re3 Se10 123.94(5) . . . . ?
P4 Re4 Re3 Se9 -124.44(15) . . . . ?
Se12 Re4 Re3 Se9 106.39(7) . . . . ?
Se10 Re4 Re3 Se9 -71.05(7) . . . . ?
Se13 Re4 Re3 Se9 -0.31(7) . . . . ?
Se11 Re4 Re3 Se9 176.87(7) . . . . ?
Re2 Re4 Re3 Se9 107.61(5) . . . . ?
Re6 Re4 Re3 Se9 -1.90(5) . . . . ?
Re5 Re4 Re3 Se9 52.89(5) . . . . ?
P4 Re4 Re3 Re2 127.95(15) . . . . ?
Se12 Re4 Re3 Re2 -1.21(5) . . . . ?
Se10 Re4 Re3 Re2 -178.65(5) . . . . ?
Se13 Re4 Re3 Re2 -107.92(6) . . . . ?
Se11 Re4 Re3 Re2 69.27(5) . . . . ?
Re6 Re4 Re3 Re2 -109.51(3) . . . . ?
Re5 Re4 Re3 Re2 -54.72(3) . . . . ?
P4 Re4 Re3 Re1 -177.52(15) . . . . ?
Se12 Re4 Re3 Re1 53.31(6) . . . . ?
Se10 Re4 Re3 Re1 -124.13(5) . . . . ?
Se13 Re4 Re3 Re1 -53.39(6) . . . . ?
Se11 Re4 Re3 Re1 123.80(5) . . . . ?
Re2 Re4 Re3 Re1 54.53(3) . . . . ?
Re6 Re4 Re3 Re1 -54.98(3) . . . . ?
Re5 Re4 Re3 Re1 -0.19(3) . . . . ?
P4 Re4 Re3 Re6 -122.54(15) . . . . ?
Se12 Re4 Re3 Re6 108.29(6) . . . . ?
Se10 Re4 Re3 Re6 -69.15(5) . . . . ?
Se13 Re4 Re3 Re6 1.59(5) . . . . ?
Se11 Re4 Re3 Re6 178.78(5) . . . . ?
Re2 Re4 Re3 Re6 109.51(3) . . . . ?
Re5 Re4 Re3 Re6 54.79(3) . . . . ?
N1 Re1 Re6 P6 0.0(4) . . . . ?
Se9 Re1 Re6 P6 58.25(15) . . . . ?
Se8 Re1 Re6 P6 -123.99(15) . . . . ?
Se14 Re1 Re6 P6 -53.21(15) . . . . ?
Se7 Re1 Re6 P6 128.53(15) . . . . ?
Re2 Re1 Re6 P6 -177.62(15) . . . . ?
Re5 Re1 Re6 P6 -122.45(15) . . . . ?
Re3 Re1 Re6 P6 127.63(15) . . . . ?
N1 Re1 Re6 Se14 53.2(3) . . . . ?
Se9 Re1 Re6 Se14 111.47(6) . . . . ?
Se8 Re1 Re6 Se14 -70.78(7) . . . . ?
Se7 Re1 Re6 Se14 -178.25(6) . . . . ?
Re2 Re1 Re6 Se14 -124.40(5) . . . . ?
Re5 Re1 Re6 Se14 -69.24(5) . . . . ?
Re3 Re1 Re6 Se14 -179.15(5) . . . . ?
N1 Re1 Re6 Se10 -129.5(3) . . . . ?
Se9 Re1 Re6 Se10 -71.31(6) . . . . ?
Se8 Re1 Re6 Se10 106.45(7) . . . . ?
Se14 Re1 Re6 Se10 177.22(6) . . . . ?
Se7 Re1 Re6 Se10 -1.03(7) . . . . ?
Re2 Re1 Re6 Se10 52.82(5) . . . . ?
Re5 Re1 Re6 Se10 107.98(5) . . . . ?
Re3 Re1 Re6 Se10 -1.93(5) . . . . ?
N1 Re1 Re6 Se9 -58.2(3) . . . . ?
Se8 Re1 Re6 Se9 177.76(7) . . . . ?
Se14 Re1 Re6 Se9 -111.47(6) . . . . ?
Se7 Re1 Re6 Se9 70.28(6) . . . . ?
Re2 Re1 Re6 Se9 124.13(5) . . . . ?
Re5 Re1 Re6 Se9 179.30(5) . . . . ?
Re3 Re1 Re6 Se9 69.38(5) . . . . ?
N1 Re1 Re6 Se13 124.1(3) . . . . ?
Se9 Re1 Re6 Se13 -177.66(7) . . . . ?
Se8 Re1 Re6 Se13 0.10(8) . . . . ?
Se14 Re1 Re6 Se13 70.87(6) . . . . ?
Se7 Re1 Re6 Se13 -107.38(7) . . . . ?
Re2 Re1 Re6 Se13 -53.53(6) . . . . ?
Re5 Re1 Re6 Se13 1.63(5) . . . . ?
Re3 Re1 Re6 Se13 -108.28(5) . . . . ?
N1 Re1 Re6 Re3 -127.6(3) . . . . ?
Se9 Re1 Re6 Re3 -69.38(5) . . . . ?
Se8 Re1 Re6 Re3 108.38(5) . . . . ?
Se14 Re1 Re6 Re3 179.15(5) . . . . ?
Se7 Re1 Re6 Re3 0.90(5) . . . . ?
Re2 Re1 Re6 Re3 54.75(2) . . . . ?
Re5 Re1 Re6 Re3 109.91(3) . . . . ?
N1 Re1 Re6 Re4 177.4(3) . . . . ?
Se9 Re1 Re6 Re4 -124.43(5) . . . . ?
Se8 Re1 Re6 Re4 53.33(6) . . . . ?
Se14 Re1 Re6 Re4 124.11(5) . . . . ?
Se7 Re1 Re6 Re4 -54.15(5) . . . . ?
Re2 Re1 Re6 Re4 -0.29(3) . . . . ?
Re5 Re1 Re6 Re4 54.87(3) . . . . ?
Re3 Re1 Re6 Re4 -55.04(2) . . . . ?
N1 Re1 Re6 Re5 122.5(3) . . . . ?
Se9 Re1 Re6 Re5 -179.30(5) . . . . ?
Se8 Re1 Re6 Re5 -1.54(5) . . . . ?
Se14 Re1 Re6 Re5 69.24(5) . . . . ?
Se7 Re1 Re6 Re5 -109.02(5) . . . . ?
Re2 Re1 Re6 Re5 -55.16(3) . . . . ?
Re3 Re1 Re6 Re5 -109.91(3) . . . . ?
P3 Re3 Re6 P6 0.0(2) . . . . ?
Se11 Re3 Re6 P6 125.72(16) . . . . ?
Se7 Re3 Re6 P6 -127.35(16) . . . . ?
Se10 Re3 Re6 P6 55.55(16) . . . . ?
Se9 Re3 Re6 P6 -57.42(16) . . . . ?
Re2 Re3 Re6 P6 179.14(15) . . . . ?
Re1 Re3 Re6 P6 -126.45(15) . . . . ?
Re4 Re3 Re6 P6 124.54(15) . . . . ?
P3 Re3 Re6 Se14 127.31(15) . . . . ?
Se11 Re3 Re6 Se14 -107.01(7) . . . . ?
Se7 Re3 Re6 Se14 -0.08(7) . . . . ?
Se10 Re3 Re6 Se14 -177.18(6) . . . . ?
Se9 Re3 Re6 Se14 69.85(6) . . . . ?
Re2 Re3 Re6 Se14 -53.59(5) . . . . ?
Re1 Re3 Re6 Se14 0.82(5) . . . . ?
Re4 Re3 Re6 Se14 -108.19(5) . . . . ?
P3 Re3 Re6 Se10 -55.51(15) . . . . ?
Se11 Re3 Re6 Se10 70.17(6) . . . . ?
Se7 Re3 Re6 Se10 177.10(6) . . . . ?
Se9 Re3 Re6 Se10 -112.97(6) . . . . ?
Re2 Re3 Re6 Se10 123.60(5) . . . . ?
Re1 Re3 Re6 Se10 178.00(5) . . . . ?
Re4 Re3 Re6 Se10 68.99(5) . . . . ?
P3 Re3 Re6 Se9 57.46(15) . . . . ?
Se11 Re3 Re6 Se9 -176.85(7) . . . . ?
Se7 Re3 Re6 Se9 -69.92(6) . . . . ?
Se10 Re3 Re6 Se9 112.97(6) . . . . ?
Re2 Re3 Re6 Se9 -123.43(5) . . . . ?
Re1 Re3 Re6 Se9 -69.02(5) . . . . ?
Re4 Re3 Re6 Se9 -178.04(5) . . . . ?
P3 Re3 Re6 Se13 -126.08(15) . . . . ?
Se11 Re3 Re6 Se13 -0.40(8) . . . . ?
Se7 Re3 Re6 Se13 106.53(7) . . . . ?
Se10 Re3 Re6 Se13 -70.57(6) . . . . ?
Se9 Re3 Re6 Se13 176.46(7) . . . . ?
Re2 Re3 Re6 Se13 53.02(5) . . . . ?
Re1 Re3 Re6 Se13 107.43(5) . . . . ?
Re4 Re3 Re6 Se13 -1.58(5) . . . . ?
P3 Re3 Re6 Re1 126.49(15) . . . . ?
Se11 Re3 Re6 Re1 -107.83(5) . . . . ?
Se7 Re3 Re6 Re1 -0.90(5) . . . . ?
Se10 Re3 Re6 Re1 -178.00(5) . . . . ?
Se9 Re3 Re6 Re1 69.02(5) . . . . ?
Re2 Re3 Re6 Re1 -54.41(3) . . . . ?
Re4 Re3 Re6 Re1 -109.02(3) . . . . ?
P3 Re3 Re6 Re4 -124.50(15) . . . . ?
Se11 Re3 Re6 Re4 1.19(5) . . . . ?
Se7 Re3 Re6 Re4 108.12(5) . . . . ?
Se10 Re3 Re6 Re4 -68.99(5) . . . . ?
Se9 Re3 Re6 Re4 178.04(5) . . . . ?
Re2 Re3 Re6 Re4 54.61(3) . . . . ?
Re1 Re3 Re6 Re4 109.02(3) . . . . ?
P3 Re3 Re6 Re5 -179.30(14) . . . . ?
Se11 Re3 Re6 Re5 -53.61(6) . . . . ?
Se7 Re3 Re6 Re5 53.32(5) . . . . ?
Se10 Re3 Re6 Re5 -123.79(5) . . . . ?
Se9 Re3 Re6 Re5 123.24(5) . . . . ?
Re2 Re3 Re6 Re5 -0.19(3) . . . . ?
Re1 Re3 Re6 Re5 54.22(3) . . . . ?
Re4 Re3 Re6 Re5 -54.80(3) . . . . ?
P4 Re4 Re6 P6 -1.6(2) . . . . ?
Se12 Re4 Re6 P6 124.39(15) . . . . ?
Se10 Re4 Re6 P6 -58.53(15) . . . . ?
Se13 Re4 Re6 P6 53.85(15) . . . . ?
Se11 Re4 Re6 P6 -128.98(15) . . . . ?
Re2 Re4 Re6 P6 177.68(14) . . . . ?
Re5 Re4 Re6 P6 122.83(15) . . . . ?
Re3 Re4 Re6 P6 -127.79(15) . . . . ?
P4 Re4 Re6 Se14 -125.62(15) . . . . ?
Se12 Re4 Re6 Se14 0.39(7) . . . . ?
Se10 Re4 Re6 Se14 177.47(6) . . . . ?
Se13 Re4 Re6 Se14 -70.15(6) . . . . ?
Se11 Re4 Re6 Se14 107.02(6) . . . . ?
Re2 Re4 Re6 Se14 53.68(5) . . . . ?
Re5 Re4 Re6 Se14 -1.17(5) . . . . ?
Re3 Re4 Re6 Se14 108.20(5) . . . . ?
P4 Re4 Re6 Se10 56.91(15) . . . . ?
Se12 Re4 Re6 Se10 -177.08(6) . . . . ?
Se13 Re4 Re6 Se10 112.38(6) . . . . ?
Se11 Re4 Re6 Se10 -70.45(6) . . . . ?
Re2 Re4 Re6 Se10 -123.79(5) . . . . ?
Re5 Re4 Re6 Se10 -178.64(5) . . . . ?
Re3 Re4 Re6 Se10 -69.26(4) . . . . ?
P4 Re4 Re6 Se9 128.07(15) . . . . ?
Se12 Re4 Re6 Se9 -105.91(7) . . . . ?
Se10 Re4 Re6 Se9 71.16(6) . . . . ?
Se13 Re4 Re6 Se9 -176.46(7) . . . . ?
Se11 Re4 Re6 Se9 0.72(7) . . . . ?
Re2 Re4 Re6 Se9 -52.62(5) . . . . ?
Re5 Re4 Re6 Se9 -107.47(5) . . . . ?
Re3 Re4 Re6 Se9 1.90(5) . . . . ?
P4 Re4 Re6 Se13 -55.47(15) . . . . ?
Se12 Re4 Re6 Se13 70.55(7) . . . . ?
Se10 Re4 Re6 Se13 -112.38(6) . . . . ?
Se11 Re4 Re6 Se13 177.18(7) . . . . ?
Re2 Re4 Re6 Se13 123.84(5) . . . . ?
Re5 Re4 Re6 Se13 68.99(5) . . . . ?
Re3 Re4 Re6 Se13 178.36(5) . . . . ?
P4 Re4 Re6 Re1 -179.01(14) . . . . ?
Se12 Re4 Re6 Re1 -53.00(5) . . . . ?
Se10 Re4 Re6 Re1 124.08(5) . . . . ?
Se13 Re4 Re6 Re1 -123.55(5) . . . . ?
Se11 Re4 Re6 Re1 53.63(5) . . . . ?
Re2 Re4 Re6 Re1 0.29(3) . . . . ?
Re5 Re4 Re6 Re1 -54.56(2) . . . . ?
Re3 Re4 Re6 Re1 54.81(3) . . . . ?
P4 Re4 Re6 Re3 126.17(14) . . . . ?
Se12 Re4 Re6 Re3 -107.81(5) . . . . ?
Se10 Re4 Re6 Re3 69.26(4) . . . . ?
Se13 Re4 Re6 Re3 -178.36(5) . . . . ?
Se11 Re4 Re6 Re3 -1.18(5) . . . . ?
Re2 Re4 Re6 Re3 -54.52(3) . . . . ?
Re5 Re4 Re6 Re3 -109.37(3) . . . . ?
P4 Re4 Re6 Re5 -124.46(14) . . . . ?
Se12 Re4 Re6 Re5 1.56(5) . . . . ?
Se10 Re4 Re6 Re5 178.64(5) . . . . ?
Se13 Re4 Re6 Re5 -68.99(5) . . . . ?
Se11 Re4 Re6 Re5 108.19(5) . . . . ?
Re2 Re4 Re6 Re5 54.85(2) . . . . ?
Re3 Re4 Re6 Re5 109.37(3) . . . . ?
N1 Re1 Re5 P5 -0.7(3) . . . . ?
Se9 Re1 Re5 P5 126.89(15) . . . . ?
Se8 Re1 Re5 P5 -55.38(15) . . . . ?
Se14 Re1 Re5 P5 57.37(15) . . . . ?
Se7 Re1 Re5 P5 -125.48(15) . . . . ?
Re2 Re1 Re5 P5 -124.53(15) . . . . ?
Re3 Re1 Re5 P5 -179.16(15) . . . . ?
Re6 Re1 Re5 P5 126.20(15) . . . . ?
N1 Re1 Re5 Se8 54.7(3) . . . . ?
Se9 Re1 Re5 Se8 -177.73(7) . . . . ?
Se14 Re1 Re5 Se8 112.76(7) . . . . ?
Se7 Re1 Re5 Se8 -70.10(7) . . . . ?
Re2 Re1 Re5 Se8 -69.15(5) . . . . ?
Re3 Re1 Re5 Se8 -123.77(5) . . . . ?
Re6 Re1 Re5 Se8 -178.42(5) . . . . ?
N1 Re1 Re5 Se13 -128.6(3) . . . . ?
Se9 Re1 Re5 Se13 -0.96(8) . . . . ?
Se8 Re1 Re5 Se13 176.77(7) . . . . ?
Se14 Re1 Re5 Se13 -70.48(7) . . . . ?
Se7 Re1 Re5 Se13 106.67(7) . . . . ?
Re2 Re1 Re5 Se13 107.62(6) . . . . ?
Re3 Re1 Re5 Se13 53.00(6) . . . . ?
Re6 Re1 Re5 Se13 -1.65(5) . . . . ?
N1 Re1 Re5 Se14 -58.1(3) . . . . ?
Se9 Re1 Re5 Se14 69.51(7) . . . . ?
Se8 Re1 Re5 Se14 -112.76(7) . . . . ?
Se7 Re1 Re5 Se14 177.14(7) . . . . ?
Re2 Re1 Re5 Se14 178.09(5) . . . . ?
Re3 Re1 Re5 Se14 123.47(5) . . . . ?
Re6 Re1 Re5 Se14 68.82(5) . . . . ?
N1 Re1 Re5 Se12 125.0(3) . . . . ?
Se9 Re1 Re5 Se12 -107.43(7) . . . . ?
Se8 Re1 Re5 Se12 70.31(7) . . . . ?
Se14 Re1 Re5 Se12 -176.94(7) . . . . ?
Se7 Re1 Re5 Se12 0.21(7) . . . . ?
Re2 Re1 Re5 Se12 1.16(5) . . . . ?
Re3 Re1 Re5 Se12 -53.47(6) . . . . ?
Re6 Re1 Re5 Se12 -108.11(6) . . . . ?
N1 Re1 Re5 Re2 123.8(3) . . . . ?
Se9 Re1 Re5 Re2 -108.58(6) . . . . ?
Se8 Re1 Re5 Re2 69.15(5) . . . . ?
Se14 Re1 Re5 Re2 -178.09(5) . . . . ?
Se7 Re1 Re5 Re2 -0.95(5) . . . . ?
Re3 Re1 Re5 Re2 -54.62(3) . . . . ?
Re6 Re1 Re5 Re2 -109.27(3) . . . . ?
N1 Re1 Re5 Re6 -126.9(3) . . . . ?
Se9 Re1 Re5 Re6 0.69(5) . . . . ?
Se8 Re1 Re5 Re6 178.42(5) . . . . ?
Se14 Re1 Re5 Re6 -68.82(5) . . . . ?
Se7 Re1 Re5 Re6 108.32(5) . . . . ?
Re2 Re1 Re5 Re6 109.27(3) . . . . ?
Re3 Re1 Re5 Re6 54.65(3) . . . . ?
N1 Re1 Re5 Re4 178.3(3) . . . . ?
Se9 Re1 Re5 Re4 -54.15(6) . . . . ?
Se8 Re1 Re5 Re4 123.58(5) . . . . ?
Se14 Re1 Re5 Re4 -123.66(5) . . . . ?
Se7 Re1 Re5 Re4 53.48(5) . . . . ?
Re2 Re1 Re5 Re4 54.44(3) . . . . ?
Re3 Re1 Re5 Re4 -0.19(3) . . . . ?
Re6 Re1 Re5 Re4 -54.83(3) . . . . ?
N2 Re2 Re5 P5 -4.7(4) . . . . ?
Se8 Re2 Re5 P5 51.30(18) . . . . ?
Se12 Re2 Re5 P5 -60.32(18) . . . . ?
Se11 Re2 Re5 P5 -130.74(18) . . . . ?
Se7 Re2 Re5 P5 121.83(18) . . . . ?
Re1 Re2 Re5 P5 120.88(18) . . . . ?
Re3 Re2 Re5 P5 175.55(17) . . . . ?
Re4 Re2 Re5 P5 -129.42(18) . . . . ?
N2 Re2 Re5 Se8 -56.0(3) . . . . ?
Se12 Re2 Re5 Se8 -111.62(6) . . . . ?
Se11 Re2 Re5 Se8 177.96(6) . . . . ?
Se7 Re2 Re5 Se8 70.53(6) . . . . ?
Re1 Re2 Re5 Se8 69.59(5) . . . . ?
Re3 Re2 Re5 Se8 124.25(5) . . . . ?
Re4 Re2 Re5 Se8 179.29(5) . . . . ?
N2 Re2 Re5 Se13 126.0(3) . . . . ?
Se8 Re2 Re5 Se13 -177.95(6) . . . . ?
Se12 Re2 Re5 Se13 70.43(7) . . . . ?
Se11 Re2 Re5 Se13 0.01(7) . . . . ?
Se7 Re2 Re5 Se13 -107.42(7) . . . . ?
Re1 Re2 Re5 Se13 -108.37(5) . . . . ?
Re3 Re2 Re5 Se13 -53.70(5) . . . . ?
Re4 Re2 Re5 Se13 1.33(5) . . . . ?
N2 Re2 Re5 Se14 -127.4(3) . . . . ?
Se8 Re2 Re5 Se14 -71.43(7) . . . . ?
Se12 Re2 Re5 Se14 176.95(7) . . . . ?
Se11 Re2 Re5 Se14 106.53(7) . . . . ?
Se7 Re2 Re5 Se14 -0.90(8) . . . . ?
Re1 Re2 Re5 Se14 -1.85(5) . . . . ?
Re3 Re2 Re5 Se14 52.82(6) . . . . ?
Re4 Re2 Re5 Se14 107.85(5) . . . . ?
N2 Re2 Re5 Se12 55.6(3) . . . . ?
Se8 Re2 Re5 Se12 111.62(6) . . . . ?
Se11 Re2 Re5 Se12 -70.42(7) . . . . ?
Se7 Re2 Re5 Se12 -177.85(7) . . . . ?
Re1 Re2 Re5 Se12 -178.80(5) . . . . ?
Re3 Re2 Re5 Se12 -124.13(5) . . . . ?
Re4 Re2 Re5 Se12 -69.10(5) . . . . ?
N2 Re2 Re5 Re1 -125.6(3) . . . . ?
Se8 Re2 Re5 Re1 -69.59(5) . . . . ?
Se12 Re2 Re5 Re1 178.80(5) . . . . ?
Se11 Re2 Re5 Re1 108.37(5) . . . . ?
Se7 Re2 Re5 Re1 0.95(5) . . . . ?
Re3 Re2 Re5 Re1 54.67(3) . . . . ?
Re4 Re2 Re5 Re1 109.70(3) . . . . ?
N2 Re2 Re5 Re6 179.6(3) . . . . ?
Se8 Re2 Re5 Re6 -124.44(5) . . . . ?
Se12 Re2 Re5 Re6 123.94(5) . . . . ?
Se11 Re2 Re5 Re6 53.52(5) . . . . ?
Se7 Re2 Re5 Re6 -53.91(5) . . . . ?
Re1 Re2 Re5 Re6 -54.86(3) . . . . ?
Re3 Re2 Re5 Re6 -0.19(3) . . . . ?
Re4 Re2 Re5 Re6 54.84(3) . . . . ?
N2 Re2 Re5 Re4 124.7(3) . . . . ?
Se8 Re2 Re5 Re4 -179.29(5) . . . . ?
Se12 Re2 Re5 Re4 69.10(5) . . . . ?
Se11 Re2 Re5 Re4 -1.32(5) . . . . ?
Se7 Re2 Re5 Re4 -108.75(5) . . . . ?
Re1 Re2 Re5 Re4 -109.70(3) . . . . ?
Re3 Re2 Re5 Re4 -55.03(3) . . . . ?
P6 Re6 Re5 P5 5.2(2) . . . . ?
Se14 Re6 Re5 P5 -51.54(18) . . . . ?
Se10 Re6 Re5 P5 130.98(18) . . . . ?
Se9 Re6 Re5 P5 -121.78(18) . . . . ?
Se13 Re6 Re5 P5 60.60(18) . . . . ?
Re1 Re6 Re5 P5 -121.10(18) . . . . ?
Re3 Re6 Re5 P5 -175.47(18) . . . . ?
Re4 Re6 Re5 P5 129.66(18) . . . . ?
P6 Re6 Re5 Se8 127.79(15) . . . . ?
Se14 Re6 Re5 Se8 71.10(6) . . . . ?
Se10 Re6 Re5 Se8 -106.38(7) . . . . ?
Se9 Re6 Re5 Se8 0.86(8) . . . . ?
Se13 Re6 Re5 Se8 -176.76(7) . . . . ?
Re1 Re6 Re5 Se8 1.54(5) . . . . ?
Re3 Re6 Re5 Se8 -52.83(6) . . . . ?
Re4 Re6 Re5 Se8 -107.69(5) . . . . ?
P6 Re6 Re5 Se13 -55.44(15) . . . . ?
Se14 Re6 Re5 Se13 -112.14(6) . . . . ?
Se10 Re6 Re5 Se13 70.39(6) . . . . ?
Se9 Re6 Re5 Se13 177.62(7) . . . . ?
Re1 Re6 Re5 Se13 178.30(5) . . . . ?
Re3 Re6 Re5 Se13 123.93(5) . . . . ?
Re4 Re6 Re5 Se13 69.07(5) . . . . ?
P6 Re6 Re5 Se14 56.70(15) . . . . ?
Se10 Re6 Re5 Se14 -177.48(6) . . . . ?
Se9 Re6 Re5 Se14 -70.24(6) . . . . ?
Se13 Re6 Re5 Se14 112.14(6) . . . . ?
Re1 Re6 Re5 Se14 -69.56(5) . . . . ?
Re3 Re6 Re5 Se14 -123.93(5) . . . . ?
Re4 Re6 Re5 Se14 -178.79(5) . . . . ?
P6 Re6 Re5 Se12 -126.06(15) . . . . ?
Se14 Re6 Re5 Se12 177.24(6) . . . . ?
Se10 Re6 Re5 Se12 -0.23(7) . . . . ?
Se9 Re6 Re5 Se12 107.00(7) . . . . ?
Se13 Re6 Re5 Se12 -70.62(7) . . . . ?
Re1 Re6 Re5 Se12 107.68(5) . . . . ?
Re3 Re6 Re5 Se12 53.31(5) . . . . ?
Re4 Re6 Re5 Se12 -1.55(5) . . . . ?
P6 Re6 Re5 Re1 126.26(14) . . . . ?
Se14 Re6 Re5 Re1 69.56(5) . . . . ?
Se10 Re6 Re5 Re1 -107.91(5) . . . . ?
Se9 Re6 Re5 Re1 -0.68(5) . . . . ?
Se13 Re6 Re5 Re1 -178.30(5) . . . . ?
Re3 Re6 Re5 Re1 -54.37(3) . . . . ?
Re4 Re6 Re5 Re1 -109.23(3) . . . . ?
P6 Re6 Re5 Re2 -179.18(14) . . . . ?
Se14 Re6 Re5 Re2 124.12(5) . . . . ?
Se10 Re6 Re5 Re2 -53.36(5) . . . . ?
Se9 Re6 Re5 Re2 53.88(5) . . . . ?
Se13 Re6 Re5 Re2 -123.74(5) . . . . ?
Re1 Re6 Re5 Re2 54.56(3) . . . . ?
Re3 Re6 Re5 Re2 0.19(3) . . . . ?
Re4 Re6 Re5 Re2 -54.67(3) . . . . ?
P6 Re6 Re5 Re4 -124.51(14) . . . . ?
Se14 Re6 Re5 Re4 178.79(5) . . . . ?
Se10 Re6 Re5 Re4 1.32(5) . . . . ?
Se9 Re6 Re5 Re4 108.55(5) . . . . ?
Se13 Re6 Re5 Re4 -69.07(5) . . . . ?
Re1 Re6 Re5 Re4 109.23(3) . . . . ?
Re3 Re6 Re5 Re4 54.87(3) . . . . ?
P4 Re4 Re5 P5 -3.6(2) . . . . ?
Se12 Re4 Re5 P5 55.34(17) . . . . ?
Se10 Re4 Re5 P5 -127.59(17) . . . . ?
Se13 Re4 Re5 P5 -56.87(17) . . . . ?
Se11 Re4 Re5 P5 125.82(17) . . . . ?
Re2 Re4 Re5 P5 124.51(17) . . . . ?
Re6 Re4 Re5 P5 -126.27(17) . . . . ?
Re3 Re4 Re5 P5 179.04(16) . . . . ?
P4 Re4 Re5 Se8 -128.77(15) . . . . ?
Se12 Re4 Re5 Se8 -69.86(6) . . . . ?
Se10 Re4 Re5 Se8 107.21(6) . . . . ?
Se13 Re4 Re5 Se8 177.93(6) . . . . ?
Se11 Re4 Re5 Se8 0.62(7) . . . . ?
Re2 Re4 Re5 Se8 -0.69(5) . . . . ?
Re6 Re4 Re5 Se8 108.53(5) . . . . ?
Re3 Re4 Re5 Se8 53.84(5) . . . . ?
P4 Re4 Re5 Se13 53.30(15) . . . . ?
Se12 Re4 Re5 Se13 112.21(6) . . . . ?
Se10 Re4 Re5 Se13 -70.72(6) . . . . ?
Se11 Re4 Re5 Se13 -177.31(6) . . . . ?
Re2 Re4 Re5 Se13 -178.62(5) . . . . ?
Re6 Re4 Re5 Se13 -69.40(5) . . . . ?
Re3 Re4 Re5 Se13 -124.09(5) . . . . ?
P4 Re4 Re5 Se14 123.86(15) . . . . ?
Se12 Re4 Re5 Se14 -177.23(6) . . . . ?
Se10 Re4 Re5 Se14 -0.16(7) . . . . ?
Se13 Re4 Re5 Se14 70.56(6) . . . . ?
Se11 Re4 Re5 Se14 -106.75(6) . . . . ?
Re2 Re4 Re5 Se14 -108.06(5) . . . . ?
Re6 Re4 Re5 Se14 1.16(5) . . . . ?
Re3 Re4 Re5 Se14 -53.53(5) . . . . ?
P4 Re4 Re5 Se12 -58.91(15) . . . . ?
Se10 Re4 Re5 Se12 177.07(6) . . . . ?
Se13 Re4 Re5 Se12 -112.21(6) . . . . ?
Se11 Re4 Re5 Se12 70.48(6) . . . . ?
Re2 Re4 Re5 Se12 69.17(5) . . . . ?
Re6 Re4 Re5 Se12 178.39(5) . . . . ?
Re3 Re4 Re5 Se12 123.70(5) . . . . ?
P4 Re4 Re5 Re1 177.58(15) . . . . ?
Se12 Re4 Re5 Re1 -123.51(5) . . . . ?
Se10 Re4 Re5 Re1 53.56(5) . . . . ?
Se13 Re4 Re5 Re1 124.28(5) . . . . ?
Se11 Re4 Re5 Re1 -53.03(5) . . . . ?
Re2 Re4 Re5 Re1 -54.34(2) . . . . ?
Re6 Re4 Re5 Re1 54.88(2) . . . . ?
Re3 Re4 Re5 Re1 0.19(3) . . . . ?
P4 Re4 Re5 Re2 -128.08(15) . . . . ?
Se12 Re4 Re5 Re2 -69.17(5) . . . . ?
Se10 Re4 Re5 Re2 107.90(5) . . . . ?
Se13 Re4 Re5 Re2 178.62(5) . . . . ?
Se11 Re4 Re5 Re2 1.31(5) . . . . ?
Re6 Re4 Re5 Re2 109.22(3) . . . . ?
Re3 Re4 Re5 Re2 54.53(3) . . . . ?
P4 Re4 Re5 Re6 122.70(15) . . . . ?
Se12 Re4 Re5 Re6 -178.39(5) . . . . ?
Se10 Re4 Re5 Re6 -1.32(5) . . . . ?
Se13 Re4 Re5 Re6 69.40(5) . . . . ?
Se11 Re4 Re5 Re6 -107.91(5) . . . . ?
Re2 Re4 Re5 Re6 -109.22(3) . . . . ?
Re3 Re4 Re5 Re6 -54.69(2) . . . . ?
P3 Re3 Se7 Re2 144.93(11) . . . . ?
Se11 Re3 Se7 Re2 52.26(5) . . . . ?
Se10 Re3 Se7 Re2 -32.0(9) . . . . ?
Se9 Re3 Se7 Re2 -123.67(5) . . . . ?
Re1 Re3 Se7 Re2 -71.36(3) . . . . ?
Re6 Re3 Se7 Re2 -70.45(5) . . . . ?
Re4 Re3 Se7 Re2 -1.07(5) . . . . ?
P3 Re3 Se7 Re1 -143.71(11) . . . . ?
Se11 Re3 Se7 Re1 123.63(5) . . . . ?
Se10 Re3 Se7 Re1 39.3(9) . . . . ?
Se9 Re3 Se7 Re1 -52.30(4) . . . . ?
Re2 Re3 Se7 Re1 71.36(3) . . . . ?
Re6 Re3 Se7 Re1 0.91(5) . . . . ?
Re4 Re3 Se7 Re1 70.30(5) . . . . ?
N2 Re2 Se7 Re3 -144.1(2) . . . . ?
Se8 Re2 Se7 Re3 124.31(5) . . . . ?
Se12 Re2 Se7 Re3 37.5(11) . . . . ?
Se11 Re2 Se7 Re3 -52.39(5) . . . . ?
Re1 Re2 Se7 Re3 71.90(4) . . . . ?
Re4 Re2 Se7 Re3 1.08(5) . . . . ?
Re5 Re2 Se7 Re3 70.94(5) . . . . ?
N2 Re2 Se7 Re1 144.0(2) . . . . ?
Se8 Re2 Se7 Re1 52.41(5) . . . . ?
Se12 Re2 Se7 Re1 -34.4(11) . . . . ?
Se11 Re2 Se7 Re1 -124.29(5) . . . . ?
Re3 Re2 Se7 Re1 -71.90(4) . . . . ?
Re4 Re2 Se7 Re1 -70.82(5) . . . . ?
Re5 Re2 Se7 Re1 -0.96(5) . . . . ?
N1 Re1 Se7 Re3 146.1(2) . . . . ?
Se9 Re1 Se7 Re3 52.62(5) . . . . ?
Se8 Re1 Se7 Re3 -124.18(5) . . . . ?
Se14 Re1 Se7 Re3 -26.3(9) . . . . ?
Re2 Re1 Se7 Re3 -71.90(4) . . . . ?
Re5 Re1 Se7 Re3 -70.93(5) . . . . ?
Re6 Re1 Se7 Re3 -0.91(5) . . . . ?
N1 Re1 Se7 Re2 -142.0(2) . . . . ?
Se9 Re1 Se7 Re2 124.51(5) . . . . ?
Se8 Re1 Se7 Re2 -52.29(5) . . . . ?
Se14 Re1 Se7 Re2 45.6(9) . . . . ?
Re5 Re1 Se7 Re2 0.97(5) . . . . ?
Re3 Re1 Se7 Re2 71.90(4) . . . . ?
Re6 Re1 Se7 Re2 70.98(4) . . . . ?
N2 Re2 Se8 Re5 143.6(2) . . . . ?
Se12 Re2 Se8 Re5 52.47(5) . . . . ?
Se11 Re2 Se8 Re5 -32.7(10) . . . . ?
Se7 Re2 Se8 Re5 -124.20(5) . . . . ?
Re1 Re2 Se8 Re5 -71.73(3) . . . . ?
Re3 Re2 Se8 Re5 -70.67(4) . . . . ?
Re4 Re2 Se8 Re5 -0.71(5) . . . . ?
N2 Re2 Se8 Re1 -144.6(2) . . . . ?
Se12 Re2 Se8 Re1 124.20(5) . . . . ?
Se11 Re2 Se8 Re1 39.0(10) . . . . ?
Se7 Re2 Se8 Re1 -52.48(4) . . . . ?
Re3 Re2 Se8 Re1 1.06(5) . . . . ?
Re4 Re2 Se8 Re1 71.02(4) . . . . ?
Re5 Re2 Se8 Re1 71.73(3) . . . . ?
P5 Re5 Se8 Re2 -146.21(12) . . . . ?
Se13 Re5 Se8 Re2 26.6(9) . . . . ?
Se14 Re5 Se8 Re2 123.39(5) . . . . ?
Se12 Re5 Se8 Re2 -52.23(5) . . . . ?
Re1 Re5 Se8 Re2 71.44(4) . . . . ?
Re6 Re5 Se8 Re2 69.88(5) . . . . ?
Re4 Re5 Se8 Re2 0.70(5) . . . . ?
P5 Re5 Se8 Re1 142.34(12) . . . . ?
Se13 Re5 Se8 Re1 -44.8(9) . . . . ?
Se14 Re5 Se8 Re1 51.95(5) . . . . ?
Se12 Re5 Se8 Re1 -123.67(5) . . . . ?
Re2 Re5 Se8 Re1 -71.44(4) . . . . ?
Re6 Re5 Se8 Re1 -1.56(5) . . . . ?
Re4 Re5 Se8 Re1 -70.74(5) . . . . ?
N1 Re1 Se8 Re2 144.4(2) . . . . ?
Se9 Re1 Se8 Re2 -34.1(10) . . . . ?
Se14 Re1 Se8 Re2 -124.17(5) . . . . ?
Se7 Re1 Se8 Re2 52.40(5) . . . . ?
Re5 Re1 Se8 Re2 -72.32(4) . . . . ?
Re3 Re1 Se8 Re2 -1.06(5) . . . . ?
Re6 Re1 Se8 Re2 -70.76(5) . . . . ?
N1 Re1 Se8 Re5 -143.3(2) . . . . ?
Se9 Re1 Se8 Re5 38.2(10) . . . . ?
Se14 Re1 Se8 Re5 -51.85(5) . . . . ?
Se7 Re1 Se8 Re5 124.72(5) . . . . ?
Re2 Re1 Se8 Re5 72.32(4) . . . . ?
Re3 Re1 Se8 Re5 71.27(5) . . . . ?
Re6 Re1 Se8 Re5 1.57(5) . . . . ?
N1 Re1 Se9 Re3 -144.4(2) . . . . ?
Se8 Re1 Se9 Re3 34.1(10) . . . . ?
Se14 Re1 Se9 Re3 124.16(5) . . . . ?
Se7 Re1 Se9 Re3 -52.44(5) . . . . ?
Re2 Re1 Se9 Re3 1.00(5) . . . . ?
Re5 Re1 Se9 Re3 71.14(5) . . . . ?
Re6 Re1 Se9 Re3 71.84(4) . . . . ?
N1 Re1 Se9 Re6 143.7(2) . . . . ?
Se8 Re1 Se9 Re6 -37.8(10) . . . . ?
Se14 Re1 Se9 Re6 52.32(5) . . . . ?
Se7 Re1 Se9 Re6 -124.28(5) . . . . ?
Re2 Re1 Se9 Re6 -70.85(5) . . . . ?
Re5 Re1 Se9 Re6 -0.70(5) . . . . ?
Re3 Re1 Se9 Re6 -71.84(4) . . . . ?
P3 Re3 Se9 Re1 145.92(10) . . . . ?
Se11 Re3 Se9 Re1 -29.6(8) . . . . ?
Se7 Re3 Se9 Re1 52.54(4) . . . . ?
Se10 Re3 Se9 Re1 -123.49(5) . . . . ?
Re2 Re3 Se9 Re1 -0.98(5) . . . . ?
Re6 Re3 Se9 Re1 -71.92(3) . . . . ?
Re4 Re3 Se9 Re1 -69.98(5) . . . . ?
P3 Re3 Se9 Re6 -142.17(10) . . . . ?
Se11 Re3 Se9 Re6 42.3(8) . . . . ?
Se7 Re3 Se9 Re6 124.46(5) . . . . ?
Se10 Re3 Se9 Re6 -51.58(5) . . . . ?
Re2 Re3 Se9 Re6 70.93(4) . . . . ?
Re1 Re3 Se9 Re6 71.92(3) . . . . ?
Re4 Re3 Se9 Re6 1.93(5) . . . . ?
P6 Re6 Se9 Re1 -143.62(11) . . . . ?
Se14 Re6 Se9 Re1 -52.56(5) . . . . ?
Se10 Re6 Se9 Re1 123.43(5) . . . . ?
Se13 Re6 Se9 Re1 27.5(8) . . . . ?
Re3 Re6 Se9 Re1 71.74(4) . . . . ?
Re4 Re6 Se9 Re1 69.81(5) . . . . ?
Re5 Re6 Se9 Re1 0.69(5) . . . . ?
P6 Re6 Se9 Re3 144.64(11) . . . . ?
Se14 Re6 Se9 Re3 -124.30(5) . . . . ?
Se10 Re6 Se9 Re3 51.69(5) . . . . ?
Se13 Re6 Se9 Re3 -44.2(8) . . . . ?
Re1 Re6 Se9 Re3 -71.74(4) . . . . ?
Re4 Re6 Se9 Re3 -1.93(5) . . . . ?
Re5 Re6 Se9 Re3 -71.05(5) . . . . ?
P4 Re4 Se10 Re6 -142.32(11) . . . . ?
Se12 Re4 Se10 Re6 38.6(8) . . . . ?
Se13 Re4 Se10 Re6 -52.06(5) . . . . ?
Se11 Re4 Se10 Re6 123.80(5) . . . . ?
Re2 Re4 Se10 Re6 70.47(5) . . . . ?
Re5 Re4 Se10 Re6 1.34(5) . . . . ?
Re3 Re4 Se10 Re6 71.79(4) . . . . ?
P4 Re4 Se10 Re3 145.89(11) . . . . ?
Se12 Re4 Se10 Re3 -33.2(8) . . . . ?
Se13 Re4 Se10 Re3 -123.85(5) . . . . ?
Se11 Re4 Se10 Re3 52.00(5) . . . . ?
Re2 Re4 Se10 Re3 -1.32(5) . . . . ?
Re6 Re4 Se10 Re3 -71.79(4) . . . . ?
Re5 Re4 Se10 Re3 -70.45(5) . . . . ?
P6 Re6 Se10 Re4 142.41(10) . . . . ?
Se14 Re6 Se10 Re4 -33.8(8) . . . . ?
Se9 Re6 Se10 Re4 -123.71(5) . . . . ?
Se13 Re6 Se10 Re4 51.83(4) . . . . ?
Re1 Re6 Se10 Re4 -70.09(4) . . . . ?
Re3 Re6 Se10 Re4 -72.04(3) . . . . ?
Re5 Re6 Se10 Re4 -1.34(5) . . . . ?
P6 Re6 Se10 Re3 -145.55(10) . . . . ?
Se14 Re6 Se10 Re3 38.2(8) . . . . ?
Se9 Re6 Se10 Re3 -51.67(4) . . . . ?
Se13 Re6 Se10 Re3 123.88(5) . . . . ?
Re1 Re6 Se10 Re3 1.96(5) . . . . ?
Re4 Re6 Se10 Re3 72.04(3) . . . . ?
Re5 Re6 Se10 Re3 70.70(4) . . . . ?
P3 Re3 Se10 Re4 -144.79(11) . . . . ?
Se11 Re3 Se10 Re4 -52.13(5) . . . . ?
Se7 Re3 Se10 Re4 32.2(9) . . . . ?
Se9 Re3 Se10 Re4 123.77(5) . . . . ?
Re2 Re3 Se10 Re4 1.32(5) . . . . ?
Re1 Re3 Se10 Re4 70.08(5) . . . . ?
Re6 Re3 Se10 Re4 72.04(4) . . . . ?
P3 Re3 Se10 Re6 143.16(11) . . . . ?
Se11 Re3 Se10 Re6 -124.17(5) . . . . ?
Se7 Re3 Se10 Re6 -39.9(9) . . . . ?
Se9 Re3 Se10 Re6 51.73(4) . . . . ?
Re2 Re3 Se10 Re6 -70.72(5) . . . . ?
Re1 Re3 Se10 Re6 -1.96(5) . . . . ?
Re4 Re3 Se10 Re6 -72.04(4) . . . . ?
N2 Re2 Se11 Re3 144.5(2) . . . . ?
Se8 Re2 Se11 Re3 -39.2(10) . . . . ?
Se12 Re2 Se11 Re3 -124.33(5) . . . . ?
Se7 Re2 Se11 Re3 52.35(4) . . . . ?
Re1 Re2 Se11 Re3 -1.33(5) . . . . ?
Re4 Re2 Se11 Re3 -72.18(3) . . . . ?
Re5 Re2 Se11 Re3 -70.84(4) . . . . ?
N2 Re2 Se11 Re4 -143.3(2) . . . . ?
Se8 Re2 Se11 Re4 33.0(10) . . . . ?
Se12 Re2 Se11 Re4 -52.14(5) . . . . ?
Se7 Re2 Se11 Re4 124.53(5) . . . . ?
Re1 Re2 Se11 Re4 70.86(4) . . . . ?
Re3 Re2 Se11 Re4 72.18(3) . . . . ?
Re5 Re2 Se11 Re4 1.35(5) . . . . ?
P3 Re3 Se11 Re2 -145.75(10) . . . . ?
Se7 Re3 Se11 Re2 -52.37(4) . . . . ?
Se10 Re3 Se11 Re2 123.68(5) . . . . ?
Se9 Re3 Se11 Re2 29.8(8) . . . . ?
Re1 Re3 Se11 Re2 1.31(5) . . . . ?
Re6 Re3 Se11 Re2 70.51(5) . . . . ?
Re4 Re3 Se11 Re2 71.71(4) . . . . ?
P3 Re3 Se11 Re4 142.53(10) . . . . ?
Se7 Re3 Se11 Re4 -124.09(5) . . . . ?
Se10 Re3 Se11 Re4 51.97(5) . . . . ?
Se9 Re3 Se11 Re4 -41.9(8) . . . . ?
Re2 Re3 Se11 Re4 -71.71(4) . . . . ?
Re1 Re3 Se11 Re4 -70.40(5) . . . . ?
Re6 Re3 Se11 Re4 -1.21(5) . . . . ?
P4 Re4 Se11 Re2 145.05(11) . . . . ?
Se12 Re4 Se11 Re2 52.09(5) . . . . ?
Se10 Re4 Se11 Re2 -123.80(5) . . . . ?
Se13 Re4 Se11 Re2 -34.9(8) . . . . ?
Re6 Re4 Se11 Re2 -70.49(5) . . . . ?
Re5 Re4 Se11 Re2 -1.34(5) . . . . ?
Re3 Re4 Se11 Re2 -71.69(4) . . . . ?
P4 Re4 Se11 Re3 -143.26(11) . . . . ?
Se12 Re4 Se11 Re3 123.78(5) . . . . ?
Se10 Re4 Se11 Re3 -52.11(5) . . . . ?
Se13 Re4 Se11 Re3 36.7(8) . . . . ?
Re2 Re4 Se11 Re3 71.69(4) . . . . ?
Re6 Re4 Se11 Re3 1.20(5) . . . . ?
Re5 Re4 Se11 Re3 70.35(5) . . . . ?
N2 Re2 Se12 Re4 144.1(2) . . . . ?
Se8 Re2 Se12 Re4 -124.41(5) . . . . ?
Se11 Re2 Se12 Re4 52.29(5) . . . . ?
Se7 Re2 Se12 Re4 -37.5(11) . . . . ?
Re1 Re2 Se12 Re4 -70.92(5) . . . . ?
Re3 Re2 Se12 Re4 -1.25(6) . . . . ?
Re5 Re2 Se12 Re4 -72.11(4) . . . . ?
N2 Re2 Se12 Re5 -143.8(2) . . . . ?
Se8 Re2 Se12 Re5 -52.30(5) . . . . ?
Se11 Re2 Se12 Re5 124.40(5) . . . . ?
Se7 Re2 Se12 Re5 34.6(11) . . . . ?
Re1 Re2 Se12 Re5 1.18(5) . . . . ?
Re3 Re2 Se12 Re5 70.86(5) . . . . ?
Re4 Re2 Se12 Re5 72.11(4) . . . . ?
P4 Re4 Se12 Re2 -145.93(11) . . . . ?
Se10 Re4 Se12 Re2 33.2(8) . . . . ?
Se13 Re4 Se12 Re2 123.82(5) . . . . ?
Se11 Re4 Se12 Re2 -52.05(5) . . . . ?
Re6 Re4 Se12 Re2 70.28(5) . . . . ?
Re5 Re4 Se12 Re2 71.87(4) . . . . ?
Re3 Re4 Se12 Re2 1.23(5) . . . . ?
P4 Re4 Se12 Re5 142.20(11) . . . . ?
Se10 Re4 Se12 Re5 -38.7(8) . . . . ?
Se13 Re4 Se12 Re5 51.95(5) . . . . ?
Se11 Re4 Se12 Re5 -123.91(5) . . . . ?
Re2 Re4 Se12 Re5 -71.87(4) . . . . ?
Re6 Re4 Se12 Re5 -1.58(5) . . . . ?
Re3 Re4 Se12 Re5 -70.64(5) . . . . ?
P5 Re5 Se12 Re2 141.64(12) . . . . ?
Se8 Re5 Se12 Re2 52.27(5) . . . . ?
Se13 Re5 Se12 Re2 -123.77(5) . . . . ?
Se14 Re5 Se12 Re2 -37.8(8) . . . . ?
Re1 Re5 Se12 Re2 -1.17(5) . . . . ?
Re6 Re5 Se12 Re2 -70.20(5) . . . . ?
Re4 Re5 Se12 Re2 -71.78(4) . . . . ?
P5 Re5 Se12 Re4 -146.58(12) . . . . ?
Se8 Re5 Se12 Re4 124.05(5) . . . . ?
Se13 Re5 Se12 Re4 -51.99(5) . . . . ?
Se14 Re5 Se12 Re4 33.9(8) . . . . ?
Re1 Re5 Se12 Re4 70.60(5) . . . . ?
Re2 Re5 Se12 Re4 71.78(4) . . . . ?
Re6 Re5 Se12 Re4 1.58(5) . . . . ?
P5 Re5 Se13 Re4 145.86(12) . . . . ?
Se8 Re5 Se13 Re4 -27.0(9) . . . . ?
Se14 Re5 Se13 Re4 -123.75(5) . . . . ?
Se12 Re5 Se13 Re4 51.88(5) . . . . ?
Re1 Re5 Se13 Re4 -70.16(5) . . . . ?
Re2 Re5 Se13 Re4 -1.35(5) . . . . ?
Re6 Re5 Se13 Re4 -71.83(4) . . . . ?
P5 Re5 Se13 Re6 -142.30(12) . . . . ?
Se8 Re5 Se13 Re6 44.9(9) . . . . ?
Se14 Re5 Se13 Re6 -51.92(5) . . . . ?
Se12 Re5 Se13 Re6 123.71(5) . . . . ?
Re1 Re5 Se13 Re6 1.68(5) . . . . ?
Re2 Re5 Se13 Re6 70.48(5) . . . . ?
Re4 Re5 Se13 Re6 71.83(4) . . . . ?
P4 Re4 Se13 Re5 -145.03(10) . . . . ?
Se12 Re4 Se13 Re5 -52.08(5) . . . . ?
Se10 Re4 Se13 Re5 123.80(5) . . . . ?
Se11 Re4 Se13 Re5 35.0(8) . . . . ?
Re2 Re4 Se13 Re5 1.36(5) . . . . ?
Re6 Re4 Se13 Re5 71.90(4) . . . . ?
Re3 Re4 Se13 Re5 70.29(5) . . . . ?
P4 Re4 Se13 Re6 143.06(11) . . . . ?
Se12 Re4 Se13 Re6 -123.98(5) . . . . ?
Se10 Re4 Se13 Re6 51.90(5) . . . . ?
Se11 Re4 Se13 Re6 -36.9(8) . . . . ?
Re2 Re4 Se13 Re6 -70.55(5) . . . . ?
Re5 Re4 Se13 Re6 -71.90(4) . . . . ?
Re3 Re4 Se13 Re6 -1.61(5) . . . . ?
P6 Re6 Se13 Re5 143.14(11) . . . . ?
Se14 Re6 Se13 Re5 52.05(5) . . . . ?
Se10 Re6 Se13 Re5 -123.95(5) . . . . ?
Se9 Re6 Se13 Re5 -28.0(8) . . . . ?
Re1 Re6 Se13 Re5 -1.66(5) . . . . ?
Re3 Re6 Se13 Re5 -70.47(5) . . . . ?
Re4 Re6 Se13 Re5 -72.08(4) . . . . ?
P6 Re6 Se13 Re4 -144.78(11) . . . . ?
Se14 Re6 Se13 Re4 124.13(5) . . . . ?
Se10 Re6 Se13 Re4 -51.87(5) . . . . ?
Se9 Re6 Se13 Re4 44.1(8) . . . . ?
Re1 Re6 Se13 Re4 70.42(5) . . . . ?
Re3 Re6 Se13 Re4 1.62(5) . . . . ?
Re5 Re6 Se13 Re4 72.08(4) . . . . ?
P6 Re6 Se14 Re5 -142.49(10) . . . . ?
Se10 Re6 Se14 Re5 33.7(8) . . . . ?
Se9 Re6 Se14 Re5 123.67(5) . . . . ?
Se13 Re6 Se14 Re5 -51.92(5) . . . . ?
Re1 Re6 Se14 Re5 71.39(3) . . . . ?
Re3 Re6 Se14 Re5 70.56(4) . . . . ?
Re4 Re6 Se14 Re5 1.19(5) . . . . ?
P6 Re6 Se14 Re1 146.12(10) . . . . ?
Se10 Re6 Se14 Re1 -37.7(8) . . . . ?
Se9 Re6 Se14 Re1 52.28(4) . . . . ?
Se13 Re6 Se14 Re1 -123.31(5) . . . . ?
Re3 Re6 Se14 Re1 -0.83(5) . . . . ?
Re4 Re6 Se14 Re1 -70.20(4) . . . . ?
Re5 Re6 Se14 Re1 -71.39(3) . . . . ?
P5 Re5 Se14 Re6 146.78(12) . . . . ?
Se8 Re5 Se14 Re6 -123.81(5) . . . . ?
Se13 Re5 Se14 Re6 52.19(5) . . . . ?
Se12 Re5 Se14 Re6 -33.7(8) . . . . ?
Re1 Re5 Se14 Re6 -71.92(3) . . . . ?
Re2 Re5 Se14 Re6 -70.05(5) . . . . ?
Re4 Re5 Se14 Re6 -1.18(5) . . . . ?
P5 Re5 Se14 Re1 -141.30(12) . . . . ?
Se8 Re5 Se14 Re1 -51.89(5) . . . . ?
Se13 Re5 Se14 Re1 124.11(5) . . . . ?
Se12 Re5 Se14 Re1 38.2(8) . . . . ?
Re2 Re5 Se14 Re1 1.87(5) . . . . ?
Re6 Re5 Se14 Re1 71.92(3) . . . . ?
Re4 Re5 Se14 Re1 70.73(5) . . . . ?
N1 Re1 Se14 Re6 -146.2(2) . . . . ?
Se9 Re1 Se14 Re6 -52.66(5) . . . . ?
Se8 Re1 Se14 Re6 124.13(5) . . . . ?
Se7 Re1 Se14 Re6 26.2(9) . . . . ?
Re2 Re1 Se14 Re6 70.44(5) . . . . ?
Re5 Re1 Se14 Re6 72.33(4) . . . . ?
Re3 Re1 Se14 Re6 0.84(5) . . . . ?
N1 Re1 Se14 Re5 141.5(2) . . . . ?
Se9 Re1 Se14 Re5 -124.99(5) . . . . ?
Se8 Re1 Se14 Re5 51.80(5) . . . . ?
Se7 Re1 Se14 Re5 -46.1(9) . . . . ?
Re2 Re1 Se14 Re5 -1.89(5) . . . . ?
Re3 Re1 Se14 Re5 -71.50(5) . . . . ?
Re6 Re1 Se14 Re5 -72.33(4) . . . . ?
Se9 Re1 N1 C11 -129.3(4) . . . . ?
Se8 Re1 N1 C11 50.8(4) . . . . ?
Se14 Re1 N1 C11 -39.6(4) . . . . ?
Se7 Re1 N1 C11 140.8(4) . . . . ?
Re2 Re1 N1 C11 94.1(5) . . . . ?
Re5 Re1 N1 C11 6.8(6) . . . . ?
Re3 Re1 N1 C11 -175.5(3) . . . . ?
Re6 Re1 N1 C11 -82.6(5) . . . . ?
Se9 Re1 N1 C15 58.4(4) . . . . ?
Se8 Re1 N1 C15 -121.5(4) . . . . ?
Se14 Re1 N1 C15 148.1(4) . . . . ?
Se7 Re1 N1 C15 -31.5(4) . . . . ?
Re2 Re1 N1 C15 -78.1(5) . . . . ?
Re5 Re1 N1 C15 -165.5(4) . . . . ?
Re3 Re1 N1 C15 12.2(6) . . . . ?
Re6 Re1 N1 C15 105.1(4) . . . . ?
C15 N1 C11 C12 0.0 . . . . ?
Re1 N1 C11 C12 -172.3(6) . . . . ?
N1 C11 C12 C13 0.0 . . . . ?
C11 C12 C13 C14 0.0 . . . . ?
C11 C12 C13 C161 176.3(11) . . . . ?
C12 C13 C14 C15 0.0 . . . . ?
C161 C13 C14 C15 -176.0(12) . . . . ?
C13 C14 C15 N1 0.0 . . . . ?
C11 N1 C15 C14 0.0 . . . . ?
Re1 N1 C15 C14 172.2(6) . . . . ?
C14 C13 C161 O111 -149.9(14) . . . . ?
C12 C13 C161 O111 34(2) . . . . ?
C14 C13 C161 N121 26(2) . . . . ?
C12 C13 C161 N121 -150.6(12) . . . . ?
Se8 Re2 N2 C21 39.2(4) . . . . ?
Se12 Re2 N2 C21 128.9(4) . . . . ?
Se11 Re2 N2 C21 -141.0(4) . . . . ?
Se7 Re2 N2 C21 -51.0(4) . . . . ?
Re1 Re2 N2 C21 -5.4(6) . . . . ?
Re3 Re2 N2 C21 -96.2(5) . . . . ?
Re4 Re2 N2 C21 173.4(3) . . . . ?
Re5 Re2 N2 C21 84.1(5) . . . . ?
Se8 Re2 N2 C25 -137.5(5) . . . . ?
Se12 Re2 N2 C25 -47.8(5) . . . . ?
Se11 Re2 N2 C25 42.3(5) . . . . ?
Se7 Re2 N2 C25 132.3(5) . . . . ?
Re1 Re2 N2 C25 177.9(4) . . . . ?
Re3 Re2 N2 C25 87.0(5) . . . . ?
Re4 Re2 N2 C25 -3.3(6) . . . . ?
Re5 Re2 N2 C25 -92.6(5) . . . . ?
C25 N2 C21 C22 0.0 . . . . ?
Re2 N2 C21 C22 -176.8(6) . . . . ?
N2 C21 C22 C23 0.0 . . . . ?
C21 C22 C23 C24 0.0 . . . . ?
C21 C22 C23 C261 -179.3(11) . . . . ?
C22 C23 C24 C25 0.0 . . . . ?
C261 C23 C24 C25 179.4(10) . . . . ?
C23 C24 C25 N2 0.0 . . . . ?
C21 N2 C25 C24 0.0 . . . . ?
Re2 N2 C25 C24 176.7(6) . . . . ?
C24 C23 C261 N211 -45(2) . . . . ?
C22 C23 C261 N211 133.9(16) . . . . ?
C24 C23 C261 O221 146.4(19) . . . . ?
C22 C23 C261 O221 -34(2) . . . . ?
Se11 Re3 P3 C33 -40.5(6) . . . . ?
Se7 Re3 P3 C33 -130.5(6) . . . . ?
Se10 Re3 P3 C33 49.3(6) . . . . ?
Se9 Re3 P3 C33 139.8(6) . . . . ?
Re2 Re3 P3 C33 -84.8(6) . . . . ?
Re1 Re3 P3 C33 -177.0(6) . . . . ?
Re6 Re3 P3 C33 93.9(6) . . . . ?
Re4 Re3 P3 C33 6.0(6) . . . . ?
Se11 Re3 P3 C32 -162.9(7) . . . . ?
Se7 Re3 P3 C32 107.1(7) . . . . ?
Se10 Re3 P3 C32 -73.1(7) . . . . ?
Se9 Re3 P3 C32 17.4(7) . . . . ?
Re2 Re3 P3 C32 152.8(6) . . . . ?
Re1 Re3 P3 C32 60.6(7) . . . . ?
Re6 Re3 P3 C32 -28.6(7) . . . . ?
Re4 Re3 P3 C32 -116.4(6) . . . . ?
Se11 Re3 P3 C31 78.4(7) . . . . ?
Se7 Re3 P3 C31 -11.6(7) . . . . ?
Se10 Re3 P3 C31 168.2(7) . . . . ?
Se9 Re3 P3 C31 -101.3(7) . . . . ?
Re2 Re3 P3 C31 34.0(7) . . . . ?
Re1 Re3 P3 C31 -58.1(7) . . . . ?
Re6 Re3 P3 C31 -147.3(6) . . . . ?
Re4 Re3 P3 C31 124.9(6) . . . . ?
C33 P3 C31 C34 54.6(16) . . . . ?
C32 P3 C31 C34 164.5(15) . . . . ?
Re3 P3 C31 C34 -69.3(15) . . . . ?
C33 P3 C32 C35 -60.1(15) . . . . ?
C31 P3 C32 C35 -168.6(14) . . . . ?
Re3 P3 C32 C35 66.2(15) . . . . ?
C32 P3 C33 C36 -47.9(16) . . . . ?
C31 P3 C33 C36 59.5(15) . . . . ?
Re3 P3 C33 C36 -175.9(12) . . . . ?
Se12 Re4 P4 C43 -11.2(5) . . . . ?
Se10 Re4 P4 C43 168.9(5) . . . . ?
Se13 Re4 P4 C43 78.8(5) . . . . ?
Se11 Re4 P4 C43 -101.2(5) . . . . ?
Re2 Re4 P4 C43 -55.6(6) . . . . ?
Re6 Re4 P4 C43 123.4(5) . . . . ?
Re5 Re4 P4 C43 35.8(6) . . . . ?
Re3 Re4 P4 C43 -148.0(5) . . . . ?
Se12 Re4 P4 C41 -131.7(7) . . . . ?
Se10 Re4 P4 C41 48.4(7) . . . . ?
Se13 Re4 P4 C41 -41.8(7) . . . . ?
Se11 Re4 P4 C41 138.2(7) . . . . ?
Re2 Re4 P4 C41 -176.1(6) . . . . ?
Re6 Re4 P4 C41 2.9(7) . . . . ?
Re5 Re4 P4 C41 -84.8(7) . . . . ?
Re3 Re4 P4 C41 91.5(7) . . . . ?
Se12 Re4 P4 C42 107.5(6) . . . . ?
Se10 Re4 P4 C42 -72.4(6) . . . . ?
Se13 Re4 P4 C42 -162.5(6) . . . . ?
Se11 Re4 P4 C42 17.5(6) . . . . ?
Re2 Re4 P4 C42 63.1(6) . . . . ?
Re6 Re4 P4 C42 -117.9(6) . . . . ?
Re5 Re4 P4 C42 154.5(6) . . . . ?
Re3 Re4 P4 C42 -29.3(7) . . . . ?
C43 P4 C41 C44 43.7(16) . . . . ?
C42 P4 C41 C44 -63.9(16) . . . . ?
Re4 P4 C41 C44 169.7(12) . . . . ?
C43 P4 C42 C45 -172.4(14) . . . . ?
C41 P4 C42 C45 -63.3(15) . . . . ?
Re4 P4 C42 C45 62.5(15) . . . . ?
C41 P4 C43 C46 60.0(16) . . . . ?
C42 P4 C43 C46 169.0(14) . . . . ?
Re4 P4 C43 C46 -65.6(15) . . . . ?
Se8 Re5 P5 C53 71.4(9) . . . . ?
Se13 Re5 P5 C53 -108.1(9) . . . . ?
Se14 Re5 P5 C53 162.0(9) . . . . ?
Se12 Re5 P5 C53 -18.0(9) . . . . ?
Re1 Re5 P5 C53 116.0(9) . . . . ?
Re2 Re5 P5 C53 29.8(9) . . . . ?
Re6 Re5 P5 C53 -156.3(9) . . . . ?
Re4 Re5 P5 C53 -62.5(9) . . . . ?
Se8 Re5 P5 C52 -46.4(9) . . . . ?
Se13 Re5 P5 C52 134.1(9) . . . . ?
Se14 Re5 P5 C52 44.2(9) . . . . ?
Se12 Re5 P5 C52 -135.8(9) . . . . ?
Re1 Re5 P5 C52 -1.8(9) . . . . ?
Re2 Re5 P5 C52 -88.0(9) . . . . ?
Re6 Re5 P5 C52 85.9(9) . . . . ?
Re4 Re5 P5 C52 179.7(8) . . . . ?
Se8 Re5 P5 C51 -166.3(8) . . . . ?
Se13 Re5 P5 C51 14.2(8) . . . . ?
Se14 Re5 P5 C51 -75.7(8) . . . . ?
Se12 Re5 P5 C51 104.3(8) . . . . ?
Re1 Re5 P5 C51 -121.7(8) . . . . ?
Re2 Re5 P5 C51 152.1(7) . . . . ?
Re6 Re5 P5 C51 -34.0(8) . . . . ?
Re4 Re5 P5 C51 59.8(8) . . . . ?
C53 P5 C51 C54 -168.4(16) . . . . ?
C52 P5 C51 C54 -61.5(17) . . . . ?
Re5 P5 C51 C54 64.0(17) . . . . ?
C53 P5 C52 C55 53(2) . . . . ?
C51 P5 C52 C55 -55(2) . . . . ?
Re5 P5 C52 C55 177(2) . . . . ?
C52 P5 C53 C56 -149(3) . . . . ?
C51 P5 C53 C56 -42(3) . . . . ?
Re5 P5 C53 C56 87(3) . . . . ?
Se14 Re6 P6 C63 162.2(6) . . . . ?
Se10 Re6 P6 C63 -17.6(6) . . . . ?
Se9 Re6 P6 C63 -108.3(6) . . . . ?
Se13 Re6 P6 C63 72.4(6) . . . . ?
Re1 Re6 P6 C63 -154.7(6) . . . . ?
Re3 Re6 P6 C63 -62.3(6) . . . . ?
Re4 Re6 P6 C63 29.0(7) . . . . ?
Re5 Re6 P6 C63 116.8(6) . . . . ?
Se14 Re6 P6 C62 -73.4(6) . . . . ?
Se10 Re6 P6 C62 106.9(6) . . . . ?
Se9 Re6 P6 C62 16.1(6) . . . . ?
Se13 Re6 P6 C62 -163.2(6) . . . . ?
Re1 Re6 P6 C62 -30.3(6) . . . . ?
Re3 Re6 P6 C62 62.1(6) . . . . ?
Re4 Re6 P6 C62 153.4(6) . . . . ?
Re5 Re6 P6 C62 -118.8(6) . . . . ?
Se14 Re6 P6 C61 45.8(6) . . . . ?
Se10 Re6 P6 C61 -133.9(6) . . . . ?
Se9 Re6 P6 C61 135.3(6) . . . . ?
Se13 Re6 P6 C61 -44.0(6) . . . . ?
Re1 Re6 P6 C61 88.9(6) . . . . ?
Re3 Re6 P6 C61 -178.7(6) . . . . ?
Re4 Re6 P6 C61 -87.4(6) . . . . ?
Re5 Re6 P6 C61 0.4(7) . . . . ?
C63 P6 C61 C64 59.8(16) . . . . ?
C62 P6 C61 C64 -49.8(16) . . . . ?
Re6 P6 C61 C64 -175.4(12) . . . . ?
C63 P6 C62 C65 -163.2(14) . . . . ?
C61 P6 C62 C65 -56.3(15) . . . . ?
Re6 P6 C62 C65 66.9(14) . . . . ?
C62 P6 C63 C66 -41.8(17) . . . . ?
C61 P6 C63 C66 -150.5(15) . . . . ?
Re6 P6 C63 C66 87.6(16) . . . . ?
